data_7034494
loop_
_publ_author_name
'Dinca, Alina S.'
'Shova, Sergiu'
'Ion, Adrian E.'
'Maxim, Catalin'
'Lloret, Francesc'
'Julve, Miguel'
'Andruh, Marius'

_publ_section_title
;
 Ascorbic acid decomposition into oxalate ions: a simple synthetic route
 towards oxalato-bridged heterometallic 3d-4f clusters.
;
_journal_issue 16
_journal_name_full 'Dalton transactions (Cambridge, England : 2003)'
_journal_page_first 7148
_journal_page_last 7151
_journal_paper_doi 10.1039/c5dt00778j
_journal_volume 44
_journal_year 2015
_chemical_formula_moiety 'C138 H134 Cu6 Eu6 N12 O60, 2(H2 O)'
_chemical_formula_sum 'C138 H138 Cu6 Eu6 N12 O62'
_chemical_formula_weight 4249.60
_chemical_name_systematic
;
 ? 
;
_space_group_crystal_system triclinic
_space_group_IT_number 2
_space_group_name_Hall '-P 1'
_space_group_name_H-M_alt 'P -1'
_symmetry_space_group_name_Hall '-P 1'
_symmetry_space_group_name_H-M 'P -1'
_atom_sites_solution_hydrogens geom
_atom_sites_solution_primary direct
_atom_sites_solution_secondary difmap
_audit_creation_date 2015-03-15
_audit_creation_method
;
Olex2 1.2
(compiled 2015.01.26 svn.r3150 for OlexSys, GUI svn.r4998)
;
_audit_update_record
;
2015-03-19 deposited with the CCDC.
2015-03-20 downloaded from the CCDC.
;
_cell_angle_alpha 116.336(6)
_cell_angle_beta 100.484(6)
_cell_angle_gamma 93.871(6)
_cell_formula_units_Z 1
_cell_length_a 15.1982(12)
_cell_length_b 18.9472(12)
_cell_length_c 19.5041(13)
_cell_measurement_reflns_used 6513
_cell_measurement_temperature 173.00(14)
_cell_measurement_theta_max 26.0830
_cell_measurement_theta_min 1.6850
_cell_volume 4879.0(7)
_computing_cell_refinement
;
CrysAlisPro, Agilent Technologies,
Version 1.171.36.32 (release 02-08-2013 CrysAlis171 .NET)
(compiled Aug  2 2013,16:46:58)
;
_computing_data_collection
;
CrysAlisPro, Agilent Technologies,
Version 1.171.36.32 (release 02-08-2013 CrysAlis171 .NET)
(compiled Aug  2 2013,16:46:58)
;
_computing_data_reduction
;
CrysAlisPro, Agilent Technologies,
Version 1.171.36.32 (release 02-08-2013 CrysAlis171 .NET)
(compiled Aug  2 2013,16:46:58)
;
_computing_molecular_graphics 'Olex2 (Dolomanov et al., 2009)'
_computing_publication_material 'Olex2 (Dolomanov et al., 2009)'
_computing_structure_refinement 'ShelXL (Sheldrick, 2008)'
_computing_structure_solution 'SIR2004 (Burla et al., 2007)'
_diffrn_ambient_temperature 173.00(14)
_diffrn_detector_area_resol_mean 16.1593
_diffrn_measured_fraction_theta_full 0.991
_diffrn_measured_fraction_theta_max 0.991
_diffrn_measurement_details
;
  1 omega  -25.00   20.00   1.0000   80.0000
omega____ theta____ kappa____ phi______ frames
    -      -13.9352  -99.0000  -60.0000 45

  2 omega  -16.00   22.00   1.0000   80.0000
omega____ theta____ kappa____ phi______ frames
    -      -13.9352  -99.0000   60.0000 38

  3 omega  -18.00   51.00   1.0000   80.0000
omega____ theta____ kappa____ phi______ frames
    -       16.5133  -99.0000  -90.0000 69

  4 omega    6.00   42.00   1.0000   80.0000
omega____ theta____ kappa____ phi______ frames
    -       16.5133  -77.0000  150.0000 36

  5 omega  -43.00   78.00   1.0000   80.0000
omega____ theta____ kappa____ phi______ frames
    -       16.5133    0.0000 -120.0000 121

  6 omega  -49.00   30.00   1.0000   80.0000
omega____ theta____ kappa____ phi______ frames
    -       16.5133  -57.0000   30.0000 79
;
_diffrn_measurement_device_type 'Xcalibur, Eos'
_diffrn_measurement_method '\w scans'
_diffrn_orient_matrix_UB_11 -0.0210435000
_diffrn_orient_matrix_UB_12 -0.0342474000
_diffrn_orient_matrix_UB_13 -0.0360538000
_diffrn_orient_matrix_UB_21 -0.0427900000
_diffrn_orient_matrix_UB_22 0.0050115000
_diffrn_orient_matrix_UB_23 0.0095243000
_diffrn_orient_matrix_UB_31 -0.0066688000
_diffrn_orient_matrix_UB_32 0.0244465000
_diffrn_orient_matrix_UB_33 -0.0188150000
_diffrn_radiation_monochromator graphite
_diffrn_radiation_type MoK\a
_diffrn_radiation_wavelength 0.71073
_diffrn_reflns_av_R_equivalents 0.0711
_diffrn_reflns_av_unetI/netI 0.1670
_diffrn_reflns_limit_h_max 20
_diffrn_reflns_limit_h_min -20
_diffrn_reflns_limit_k_max 25
_diffrn_reflns_limit_k_min -25
_diffrn_reflns_limit_l_max 25
_diffrn_reflns_limit_l_min -25
_diffrn_reflns_number 42206
_diffrn_reflns_theta_full 23.26
_diffrn_reflns_theta_max 23.26
_diffrn_reflns_theta_min 2.07
_diffrn_source 'Enhance (Mo) X-ray Source'
_exptl_absorpt_coefficient_mu 2.611
_exptl_absorpt_correction_T_max 1.00000
_exptl_absorpt_correction_T_min 0.63088
_exptl_absorpt_correction_type multi-scan
_exptl_absorpt_process_details
;
CrysAlisPro, Agilent Technologies,
Version 1.171.36.32 (release 02-08-2013 CrysAlis171 .NET)
(compiled Aug  2 2013,16:46:58)
Empirical absorption correction using spherical harmonics,
 implemented in SCALE3 ABSPACK scaling algorithm.
;
_exptl_crystal_colour 'clear dark green'
_exptl_crystal_colour_lustre clear
_exptl_crystal_colour_modifier dark
_exptl_crystal_colour_primary green
_exptl_crystal_density_diffrn 1.446
_exptl_crystal_density_method 'not measured'
_exptl_crystal_description prism
_exptl_crystal_F_000 2098
_exptl_crystal_size_max 0.15
_exptl_crystal_size_mid 0.1
_exptl_crystal_size_min 0.1
_refine_diff_density_max 2.469
_refine_diff_density_min -1.355
_refine_diff_density_rms 0.182
_refine_ls_extinction_method none
_refine_ls_goodness_of_fit_ref 1.023
_refine_ls_hydrogen_treatment constr
_refine_ls_matrix_type full
_refine_ls_number_parameters 1021
_refine_ls_number_reflns 13870
_refine_ls_number_restraints 18
_refine_ls_restrained_S_all 1.024
_refine_ls_R_factor_all 0.1129
_refine_ls_R_factor_gt 0.0766
_refine_ls_shift/su_max 0.001
_refine_ls_shift/su_mean 0.000
_refine_ls_structure_factor_coef Fsqd
_refine_ls_weighting_details 'calc w=1/[\s^2^(Fo^2^)+(0.1180P)^2^+0.0000P] where P=(Fo^2^+2Fc^2^)/3'
_refine_ls_weighting_scheme calc
_refine_ls_wR_factor_gt 0.1928
_refine_ls_wR_factor_ref 0.2144
_reflns_number_gt 9061
_reflns_number_total 13870
_reflns_threshold_expression >2sigma(I)
_cod_data_source_file c5dt00778j2.cif
_cod_data_source_block shi_2412_maan
_cod_depositor_comments 'Adding full bibliography for 7034494--7034500.cif.'
_cod_original_cell_volume 4879.0(6)
_cod_database_code 7034494
_chemical_oxdiff_formula 'C100 H100 N12 O65 Cu6 Eu6'
_chemical_oxdiff_usercomment '_885'
_reflns_odcompleteness_completeness 99.60
_reflns_odcompleteness_iscentric 1
_reflns_odcompleteness_theta 26.32
_olex2_refinement_description
;
1. Fixed Uiso
 At 1.2 times of:
  All C(H) groups, {H3WA,H3WB} of O3W, {H1WA,H1WB} of O1W, All C(H,H) groups
 At 1.5 times of:
  All C(H,H,H) groups, {H2WA,H2WB} of O2W
2. Uiso/Uaniso restraints and constraints
Uanis(C4) \\sim Ueq, Uanis(C11) \\sim Ueq, Uanis(C30) \\sim Ueq: with sigma of
0.01 and sigma for terminal atoms of 0.02
3. Others
 Fixed Sof: O1W(0.25) H1WA(0.25) H1WB(0.25) O3W(0.25) H3WA(0.25) H3WB(0.25)
 O2W(0.5) H2WA(0.5) H2WB(0.5)
4.a Riding coordinates:
 O1W(H1WA,H1WB), O3W(H3WA,H3WB), O2W(H2WA,H2WB)
4.b Secondary CH2 refined with riding coordinates:
 C9(H9A,H9B), C10(H10A,H10B), C11(H11A,H11B), C34(H34A,H34B), C35(H35A,H35B),
 C36(H36A,H36B), C53(H53A,H53B)
4.c Aromatic/amide H refined with riding coordinates:
 C3(H3), C4(H4), C5(H5), C8(H8), C12(H12), C14(H14), C15(H15), C16(H16),
 C28(H28), C29(H29), C30(H30), C33(H33), C37(H37), C39(H39), C40(H40), C41(H41),
  C47(H47), C48(H48), C49(H49), C52(H52), C54(H54), C55(H55), C56(H56),
 C58(H58), C59(H59), C60(H60)
4.d Idealised Me refined as rotating group:
 C1(H1A,H1B,H1C), C19(H19A,H19B,H19C), C26(H26A,H26B,H26C), C44(H44A,H44B,
 H44C), C45(H45A,H45B,H45C), C63(H63A,H63B,H63C), C65(H65A,H65B,H65C), C67(H67A,
 H67B,H67C), C69(H69A,H69B,H69C)
;
_olex2_submission_special_instructions 'No special instructions were received'

loop_
_space_group_symop_id
_space_group_symop_operation_xyz
1 'x, y, z'
2 '-x, -y, -z'

loop_
_atom_site_label
_atom_site_type_symbol
_atom_site_fract_x
_atom_site_fract_y
_atom_site_fract_z
_atom_site_U_iso_or_equiv
_atom_site_adp_type
_atom_site_occupancy
_atom_site_calc_flag
_atom_site_disorder_assembly
_atom_site_disorder_group
_atom_site_refinement_flags_posn
_atom_site_refinement_flags_adp
C1 C 0.8804(11) -0.2144(10) 0.1973(8) 0.062(4) Uani 1 d . . . .
H1A H 0.8352 -0.1813 0.2128 0.093 Uiso 1 calc . . GR .
H1B H 0.8624 -0.2649 0.1953 0.093 Uiso 1 calc . . GR .
H1C H 0.8865 -0.2226 0.1462 0.093 Uiso 1 calc . . GR .
C2 C 0.9649(11) -0.1531(9) 0.3318(8) 0.047(4) Uani 1 d . . . .
C3 C 0.8896(13) -0.1615(10) 0.3586(9) 0.068(5) Uani 1 d . . . .
H3 H 0.8327 -0.1825 0.3240 0.081 Uiso 1 calc . . R .
C4 C 0.8992(14) -0.1387(11) 0.4374(10) 0.075(5) Uani 1 d . . . U
H4 H 0.8477 -0.1418 0.4561 0.090 Uiso 1 calc . . R .
C5 C 0.9847(14) -0.1109(11) 0.4902(9) 0.078(6) Uani 1 d . . . .
H5 H 0.9902 -0.0987 0.5427 0.094 Uiso 1 calc . . R .
C6 C 1.0614(12) -0.1017(10) 0.4631(9) 0.058(4) Uani 1 d . . . .
C7 C 1.0513(12) -0.1225(7) 0.3798(8) 0.047(4) Uani 1 d . . . .
C8 C 1.1485(12) -0.0786(10) 0.5171(8) 0.056(4) Uani 1 d . . . .
H8 H 1.1488 -0.0776 0.5653 0.067 Uiso 1 calc . . R .
C9 C 1.3096(17) -0.0438(15) 0.5699(10) 0.108(8) Uani 1 d . . . .
H9A H 1.2940 -0.0533 0.6114 0.129 Uiso 1 calc . . R .
H9B H 1.3484 -0.0815 0.5457 0.129 Uiso 1 calc . . R .
C10 C 1.3591(13) 0.0348(13) 0.6039(10) 0.082(6) Uani 1 d . . . .
H10A H 1.4091 0.0405 0.6458 0.099 Uiso 1 calc . . R .
H10B H 1.3197 0.0718 0.6282 0.099 Uiso 1 calc . . R .
C11 C 1.3977(12) 0.0608(12) 0.5508(10) 0.082(5) Uani 1 d . . . U
H11A H 1.4348 0.1133 0.5823 0.098 Uiso 1 calc . . R .
H11B H 1.4359 0.0237 0.5243 0.098 Uiso 1 calc . . R .
C12 C 1.3192(12) 0.1324(14) 0.4929(8) 0.077(6) Uani 1 d . . . .
H12 H 1.3601 0.1755 0.5340 0.092 Uiso 1 calc . . R .
C13 C 1.2571(11) 0.1492(11) 0.4360(7) 0.061(5) Uani 1 d . . . .
C14 C 1.2512(12) 0.2267(11) 0.4527(9) 0.074(6) Uani 1 d . . . .
H14 H 1.2807 0.2676 0.5021 0.088 Uiso 1 calc . . R .
C15 C 1.2010(13) 0.2459(10) 0.3960(10) 0.070(5) Uani 1 d . . . .
H15 H 1.1954 0.2983 0.4075 0.084 Uiso 1 calc . . R .
C16 C 1.1604(10) 0.1819(10) 0.3222(8) 0.050(4) Uani 1 d . . . .
H16 H 1.1288 0.1921 0.2829 0.060 Uiso 1 calc . . R .
C17 C 1.1659(9) 0.1066(10) 0.3067(7) 0.045(4) Uani 1 d . . . .
C18 C 1.2092(9) 0.0855(9) 0.3620(7) 0.040(3) Uani 1 d . . . .
C19 C 1.1059(9) 0.0558(7) 0.1681(7) 0.039(3) Uani 1 d . . . .
H19A H 1.0934 0.0063 0.1201 0.059 Uiso 1 calc . . GR .
H19B H 1.1549 0.0907 0.1683 0.059 Uiso 1 calc . . GR .
H19C H 1.0527 0.0806 0.1715 0.059 Uiso 1 calc . . GR .
C20 C 0.9444(10) 0.0071(8) 0.2771(6) 0.035(3) Uani 1 d . . . .
C21 C 0.9208(9) -0.0381(7) 0.1854(7) 0.030(3) Uani 1 d . . . .
C22 C 1.1134(9) -0.1794(8) 0.0546(7) 0.040(3) Uani 1 d . . . .
C23 C 1.0592(9) -0.2443(7) 0.0632(7) 0.031(3) Uani 1 d . . . .
C24 C 0.9262(9) 0.1991(8) 0.1959(7) 0.038(3) Uani 1 d . . . .
C25 C 0.8405(9) 0.2381(7) 0.1956(6) 0.031(3) Uani 1 d . . . .
C26 C 0.9504(10) 0.2406(8) 0.3998(8) 0.049(4) Uani 1 d . . . .
H26A H 0.9829 0.2074 0.3631 0.073 Uiso 1 calc . . GR .
H26B H 0.9686 0.2388 0.4487 0.073 Uiso 1 calc . . GR .
H26C H 0.9639 0.2946 0.4087 0.073 Uiso 1 calc . . GR .
C27 C 0.7954(10) 0.2444(9) 0.4127(8) 0.052(4) Uani 1 d . . . .
C28 C 0.8227(12) 0.3085(11) 0.4863(11) 0.078(5) Uani 1 d . . . .
H28 H 0.8838 0.3312 0.5070 0.094 Uiso 1 calc . . R .
C29 C 0.7568(14) 0.3414(11) 0.5322(10) 0.098(7) Uani 1 d . . . .
H29 H 0.7735 0.3851 0.5821 0.118 Uiso 1 calc . . R .
C30 C 0.6660(14) 0.3029(12) 0.4962(11) 0.088(6) Uani 1 d . . . U
H30 H 0.6208 0.3250 0.5213 0.106 Uiso 1 calc . . R .
C31 C 0.6407(12) 0.2320(9) 0.4237(9) 0.071(5) Uani 1 d . . . .
C32 C 0.7050(9) 0.2036(8) 0.3795(7) 0.044(4) Uani 1 d . . . .
C33 C 0.5482(12) 0.1893(13) 0.4006(9) 0.095(7) Uani 1 d . . . .
H33 H 0.5128 0.2067 0.4373 0.114 Uiso 1 calc . . R .
C34 C 0.4217(11) 0.0903(12) 0.3241(10) 0.083(6) Uani 1 d . . . .
H34A H 0.3888 0.1303 0.3549 0.100 Uiso 1 calc . . R .
H34B H 0.4267 0.0520 0.3443 0.100 Uiso 1 calc . . R .
C35 C 0.3693(11) 0.0479(12) 0.2383(9) 0.080(6) Uani 1 d . . . .
H35A H 0.3965 0.0019 0.2100 0.096 Uiso 1 calc . . R .
H35B H 0.3075 0.0284 0.2358 0.096 Uiso 1 calc . . R .
C36 C 0.3665(11) 0.0989(11) 0.1974(10) 0.070(5) Uani 1 d . . . .
H36A H 0.3159 0.0766 0.1515 0.084 Uiso 1 calc . . R .
H36B H 0.3591 0.1525 0.2326 0.084 Uiso 1 calc . . R .
C37 C 0.4484(11) 0.1016(9) 0.1071(11) 0.064(5) Uani 1 d . . . .
H37 H 0.3915 0.1028 0.0808 0.077 Uiso 1 calc . . R .
C38 C 0.5238(10) 0.1003(7) 0.0690(8) 0.043(4) Uani 1 d . . . .
C39 C 0.5064(11) 0.1091(8) -0.0005(8) 0.052(4) Uani 1 d . . . .
H39 H 0.4495 0.1178 -0.0192 0.063 Uiso 1 calc . . R .
C40 C 0.5701(10) 0.1050(8) -0.0385(7) 0.044(4) Uani 1 d . . . .
H40 H 0.5569 0.1110 -0.0839 0.053 Uiso 1 calc . . R .
C41 C 0.6554(10) 0.0923(8) -0.0143(7) 0.048(4) Uani 1 d . . . .
H41 H 0.6993 0.0905 -0.0423 0.057 Uiso 1 calc . . R .
C42 C 0.6749(9) 0.0821(8) 0.0528(6) 0.037(3) Uani 1 d . . . .
C43 C 0.6096(9) 0.0874(8) 0.0961(7) 0.040(3) Uani 1 d . . . .
C44 C 0.8151(10) 0.0388(8) 0.0278(7) 0.047(4) Uani 1 d . . . .
H44A H 0.8270 0.0800 0.0131 0.070 Uiso 1 calc . . GR .
H44B H 0.7879 -0.0104 -0.0186 0.070 Uiso 1 calc . . GR .
H44C H 0.8711 0.0319 0.0542 0.070 Uiso 1 calc . . GR .
C45 C 0.9271(10) -0.1371(6) -0.0337(7) 0.044(4) Uani 1 d . . . .
H45A H 0.9358 -0.1132 0.0225 0.066 Uiso 1 calc . . GR .
H45B H 0.8748 -0.1216 -0.0556 0.066 Uiso 1 calc . . GR .
H45C H 0.9797 -0.1194 -0.0463 0.066 Uiso 1 calc . . GR .
C46 C 0.8356(11) -0.2558(8) -0.0625(8) 0.047(4) Uani 1 d . . . .
C47 C 0.7712(13) -0.2186(10) -0.0215(10) 0.069(5) Uani 1 d . . . .
H47 H 0.7862 -0.1646 0.0143 0.083 Uiso 1 calc . . R .
C48 C 0.6862(15) -0.2588(10) -0.0316(11) 0.085(6) Uani 1 d . . . .
H48 H 0.6440 -0.2308 -0.0064 0.102 Uiso 1 calc . . R .
C49 C 0.6648(14) -0.3394(11) -0.0789(12) 0.080(6) Uani 1 d . . . .
H49 H 0.6091 -0.3670 -0.0837 0.096 Uiso 1 calc . . R .
C50 C 0.7289(14) -0.3819(10) -0.1215(8) 0.070(5) Uani 1 d . . . .
C51 C 0.8157(11) -0.3361(11) -0.1097(9) 0.056(4) Uani 1 d . . . .
C52 C 0.6964(11) -0.4661(10) -0.1770(9) 0.056(4) Uani 1 d . . . .
H52 H 0.6348 -0.4856 -0.1889 0.067 Uiso 1 calc . . R .
C53 C 0.7052(14) -0.6001(10) -0.2671(10) 0.086(6) Uani 1 d . . . .
H53A H 0.6404 -0.6052 -0.2705 0.103 Uiso 1 calc . . R .
H53B H 0.7135 -0.6108 -0.3188 0.103 Uiso 1 calc . . R .
C54 C 0.7378(16) -0.6595(11) -0.2498(13) 0.096(7) Uani 1 d . . . .
H54 H 0.7010 -0.6909 -0.2371 0.115 Uiso 1 calc . . R .
C55 C 0.8310(15) -0.6698(11) -0.2527(15) 0.112(8) Uani 1 d . . . .
H55 H 0.8468 -0.7165 -0.2881 0.135 Uiso 1 calc . . R .
C56 C 0.9675(14) -0.6019(10) -0.1441(12) 0.072(5) Uani 1 d . . . .
H56 H 0.9637 -0.6510 -0.1440 0.086 Uiso 1 calc . . R .
C57 C 1.0458(12) -0.5452(8) -0.0916(9) 0.055(4) Uani 1 d . . . .
C58 C 1.1047(15) -0.5622(12) -0.0429(11) 0.071(5) Uani 1 d . . . .
H58 H 1.0892 -0.6088 -0.0397 0.085 Uiso 1 calc . . R .
C59 C 1.1835(15) -0.5161(9) 0.0008(11) 0.071(5) Uani 1 d . . . .
H59 H 1.2213 -0.5309 0.0336 0.085 Uiso 1 calc . . R .
C60 C 1.2109(11) -0.4454(9) -0.0016(7) 0.057(4) Uani 1 d . . . .
H60 H 1.2656 -0.4121 0.0297 0.069 Uiso 1 calc . . R .
C61 C 1.1516(11) -0.4269(9) -0.0539(8) 0.050(4) Uani 1 d . . . .
C62 C 1.0652(10) -0.4746(8) -0.0977(8) 0.043(4) Uani 1 d . . . .
C63 C 1.2565(11) -0.3141(12) -0.0269(12) 0.085(6) Uani 1 d . . . .
H63A H 1.2643 -0.2722 -0.0413 0.128 Uiso 1 calc . . GR .
H63B H 1.3028 -0.3465 -0.0402 0.128 Uiso 1 calc . . GR .
H63C H 1.2612 -0.2911 0.0288 0.128 Uiso 1 calc . . GR .
C64 C 1.3135(11) -0.1387(9) 0.2867(8) 0.046(4) Uani 1 d . . . .
C65 C 1.3937(10) -0.1681(10) 0.2522(10) 0.064(5) Uani 1 d . . . .
H65A H 1.3724 -0.2155 0.2027 0.097 Uiso 1 calc . . GR .
H65B H 1.4347 -0.1800 0.2878 0.097 Uiso 1 calc . . GR .
H65C H 1.4247 -0.1274 0.2443 0.097 Uiso 1 calc . . GR .
C66 C 0.6285(12) -0.0600(9) 0.2084(8) 0.048(4) Uani 1 d . . . .
C67 C 0.6150(11) -0.1470(9) 0.1828(9) 0.059(4) Uani 1 d . . . .
H67A H 0.5747 -0.1593 0.2102 0.089 Uiso 1 calc . . GR .
H67B H 0.6724 -0.1625 0.1946 0.089 Uiso 1 calc . . GR .
H67C H 0.5891 -0.1756 0.1271 0.089 Uiso 1 calc . . GR .
C68 C 0.9348(15) -0.4602(11) -0.3158(10) 0.075(6) Uani 1 d . . . .
C69 C 0.9325(19) -0.4750(14) -0.3982(10) 0.151(12) Uani 1 d . . . .
H69A H 0.9390 -0.4250 -0.3996 0.227 Uiso 1 calc . . GR .
H69B H 0.8756 -0.5073 -0.4323 0.227 Uiso 1 calc . . GR .
H69C H 0.9813 -0.5024 -0.4155 0.227 Uiso 1 calc . . GR .
Cu1 Cu 1.23372(13) -0.03349(12) 0.42060(9) 0.0528(5) Uani 1 d . . . .
Cu2 Cu 0.56498(11) 0.09575(10) 0.24093(9) 0.0421(4) Uani 1 d . . . .
Cu3 Cu 0.88274(13) -0.49221(10) -0.18845(11) 0.0526(5) Uani 1 d . . . .
Eu1 Eu 1.10288(5) -0.09757(4) 0.23557(3) 0.0339(2) Uani 1 d . . . .
Eu2 Eu 0.78562(5) 0.08988(4) 0.22605(3) 0.0327(2) Uani 1 d . . . .
Eu3 Eu 1.02977(5) -0.31772(4) -0.12488(4) 0.0387(2) Uani 1 d . . . .
N1 N 1.3219(9) 0.0634(12) 0.4906(7) 0.076(5) Uani 1 d . . . .
N2 N 1.2223(11) -0.0600(9) 0.5078(7) 0.067(4) Uani 1 d . . . .
N3 N 0.5117(9) 0.1284(8) 0.3324(7) 0.061(4) Uani 1 d . . . .
N4 N 0.4541(8) 0.1011(6) 0.1732(7) 0.045(3) Uani 1 d . . . .
N5 N 0.7480(9) -0.5144(7) -0.2099(7) 0.060(4) Uani 1 d . . . .
N6 N 0.9014(12) -0.5961(7) -0.1915(10) 0.080(5) Uani 1 d . . . .
O1 O 1.2105(6) 0.0092(6) 0.3432(4) 0.038(2) Uani 1 d . . . .
O2 O 1.1224(6) -0.1123(5) 0.3539(5) 0.043(2) Uani 1 d . . . .
O3 O 1.1307(6) 0.0404(5) 0.2339(5) 0.041(2) Uani 1 d . . . .
O4 O 0.9661(7) -0.1756(6) 0.2537(5) 0.048(2) Uani 1 d . . . .
O5 O 1.0131(6) -0.0059(5) 0.3116(4) 0.035(2) Uani 1 d . . . .
O6 O 0.9678(6) -0.0897(5) 0.1540(4) 0.034(2) Uani 1 d . . . .
O7 O 0.8950(6) 0.0576(5) 0.3076(5) 0.037(2) Uani 1 d . . . .
O8 O 0.8570(6) -0.0194(5) 0.1509(4) 0.037(2) Uani 1 d . . . .
O9 O 1.1456(6) -0.1172(5) 0.1137(4) 0.031(2) Uani 1 d . . . .
O10 O 1.0572(6) -0.2312(5) 0.1323(5) 0.040(2) Uani 1 d . . . .
O11 O 1.1169(6) -0.1979(5) -0.0166(5) 0.042(2) Uani 1 d . . . .
O12 O 1.0206(7) -0.3072(5) 0.0020(5) 0.046(2) Uani 1 d . . . .
O13 O 0.9254(6) 0.1460(5) 0.2159(5) 0.036(2) Uani 1 d . . . .
O14 O 0.7797(6) 0.2152(5) 0.2170(5) 0.045(2) Uani 1 d . . . .
O15 O 1.1597(6) -0.2907(5) -0.1706(5) 0.045(2) Uani 1 d . . . .
O16 O 1.0086(6) -0.2248(5) -0.1759(5) 0.042(2) Uani 1 d . . . .
O17 O 0.6881(6) 0.1421(5) 0.3118(4) 0.042(2) Uani 1 d . . . .
O18 O 0.6325(6) 0.0768(5) 0.1593(4) 0.038(2) Uani 1 d . . . .
O19 O 0.8549(6) 0.2121(5) 0.3685(5) 0.039(2) Uani 1 d . . . .
O20 O 0.7543(6) 0.0610(6) 0.0795(5) 0.043(2) Uani 1 d . . . .
O21 O 1.0117(6) -0.4529(5) -0.1448(5) 0.045(2) Uani 1 d . . . .
O22 O 0.8750(6) -0.3769(5) -0.1485(5) 0.042(2) Uani 1 d . . . .
O23 O 1.1705(7) -0.3616(6) -0.0677(5) 0.049(3) Uani 1 d . . . .
O24 O 0.9139(7) -0.2221(5) -0.0658(5) 0.048(3) Uani 1 d . . . .
O25 O 1.2388(7) -0.1477(6) 0.2419(5) 0.046(2) Uani 1 d . . . .
O26 O 1.3305(7) -0.1040(7) 0.3626(6) 0.069(3) Uani 1 d . . . .
O27 O 0.7063(7) -0.0267(5) 0.2167(5) 0.046(2) Uani 1 d . . . .
O28 O 0.5602(7) -0.0276(6) 0.2219(5) 0.044(2) Uani 1 d . . . .
O29 O 0.9871(8) -0.3983(5) -0.2621(5) 0.054(3) Uani 1 d . . . .
O30 O 0.8876(8) -0.5103(6) -0.3066(6) 0.069(3) Uani 1 d . . . .
O1W O 0.559(3) -0.404(3) 0.095(2) 0.077(13) Uiso 0.25 d . . . .
H1WA H 0.5099 -0.4312 0.0893 0.092 Uiso 0.25 d . . R .
H1WB H 0.5997 -0.4316 0.0962 0.092 Uiso 0.25 d . . R .
O3W O 0.871(3) -0.395(2) 0.322(2) 0.057(10) Uiso 0.25 d A 2 . .
H3WA H 0.8328 -0.4311 0.2823 0.069 Uiso 0.25 d A 2 R .
H3WB H 0.8448 -0.3555 0.3358 0.069 Uiso 0.25 d A 2 R .
O2W O 0.5564(15) 0.1730(13) 0.5531(12) 0.075(6) Uiso 0.50 d . . . .
H2WA H 0.5708 0.1444 0.5765 0.113 Uiso 0.50 d . . R .
H2WB H 0.5982 0.2134 0.5810 0.113 Uiso 0.50 d . . R .

loop_
_atom_site_aniso_label
_atom_site_aniso_U_11
_atom_site_aniso_U_22
_atom_site_aniso_U_33
_atom_site_aniso_U_23
_atom_site_aniso_U_13
_atom_site_aniso_U_12
C1 0.048(11) 0.095(13) 0.048(9) 0.038(10) 0.012(8) 0.006(9)
C2 0.038(10) 0.065(10) 0.040(8) 0.025(8) 0.007(8) 0.014(8)
C3 0.082(14) 0.065(11) 0.061(11) 0.024(9) 0.042(10) 0.020(10)
C4 0.092(10) 0.093(9) 0.058(8) 0.041(7) 0.046(7) 0.011(7)
C5 0.123(18) 0.085(13) 0.027(8) 0.017(9) 0.043(11) 0.023(12)
C6 0.075(13) 0.074(11) 0.051(9) 0.045(9) 0.030(10) 0.026(9)
C7 0.087(13) 0.027(7) 0.045(9) 0.022(7) 0.038(9) 0.023(8)
C8 0.057(12) 0.083(12) 0.036(9) 0.033(9) 0.011(9) 0.018(10)
C9 0.15(2) 0.13(2) 0.029(10) 0.027(12) -0.006(12) 0.055(17)
C10 0.081(15) 0.105(16) 0.038(10) 0.019(11) -0.007(10) 0.031(13)
C11 0.066(9) 0.108(10) 0.055(8) 0.026(7) 0.012(7) 0.005(7)
C12 0.063(13) 0.122(17) 0.017(8) 0.008(10) 0.017(8) -0.010(12)
C13 0.058(12) 0.090(14) 0.013(7) 0.010(8) 0.010(7) -0.011(10)
C14 0.066(13) 0.070(13) 0.038(9) -0.008(9) 0.011(9) -0.033(10)
C15 0.092(15) 0.055(10) 0.060(11) 0.021(10) 0.031(11) -0.007(10)
C16 0.045(10) 0.073(12) 0.031(8) 0.025(9) 0.010(7) 0.000(8)
C17 0.038(10) 0.066(11) 0.027(8) 0.015(8) 0.014(7) 0.010(8)
C18 0.033(9) 0.059(10) 0.022(7) 0.015(7) 0.010(6) -0.001(7)
C19 0.054(10) 0.035(7) 0.029(7) 0.019(6) 0.007(7) -0.003(7)
C20 0.047(10) 0.039(8) 0.007(6) 0.002(6) 0.001(6) 0.000(7)
C21 0.034(9) 0.029(7) 0.017(6) 0.004(6) 0.000(6) 0.001(6)
C22 0.043(10) 0.051(9) 0.026(8) 0.017(8) 0.004(7) 0.020(7)
C23 0.044(9) 0.023(7) 0.034(8) 0.018(7) 0.012(7) 0.005(6)
C24 0.026(9) 0.056(9) 0.021(7) 0.009(7) 0.002(6) 0.002(7)
C25 0.045(9) 0.023(7) 0.019(6) 0.003(6) 0.018(6) 0.003(6)
C26 0.051(11) 0.047(9) 0.043(8) 0.019(7) 0.002(8) 0.010(8)
C27 0.055(11) 0.062(10) 0.041(9) 0.013(8) 0.039(8) 0.019(9)
C28 0.053(12) 0.073(12) 0.090(14) 0.019(11) 0.036(11) -0.008(10)
C29 0.098(17) 0.079(14) 0.052(11) -0.026(10) 0.029(11) -0.017(12)
C30 0.087(10) 0.090(10) 0.070(9) 0.012(7) 0.049(8) 0.008(7)
C31 0.071(13) 0.039(9) 0.056(10) -0.020(8) 0.030(9) -0.014(8)
C32 0.025(9) 0.046(9) 0.032(8) -0.003(7) 0.007(7) -0.016(7)
C33 0.052(13) 0.133(18) 0.034(9) -0.018(11) 0.018(9) -0.015(12)
C34 0.049(12) 0.095(14) 0.073(12) 0.008(11) 0.030(10) -0.016(10)
C35 0.036(11) 0.118(16) 0.039(9) -0.005(10) 0.016(8) -0.003(10)
C36 0.059(12) 0.079(12) 0.081(12) 0.041(11) 0.030(10) -0.003(9)
C37 0.036(11) 0.052(10) 0.081(13) 0.015(10) -0.001(9) 0.011(8)
C38 0.049(10) 0.022(7) 0.036(8) -0.001(6) 0.003(7) -0.006(7)
C39 0.050(11) 0.051(9) 0.040(8) 0.012(8) -0.008(8) 0.026(8)
C40 0.057(11) 0.051(9) 0.020(7) 0.013(7) 0.002(7) 0.027(8)
C41 0.058(11) 0.047(9) 0.017(7) -0.001(6) 0.001(7) 0.011(8)
C42 0.041(9) 0.041(8) 0.015(6) 0.005(6) 0.002(6) -0.006(7)
C43 0.033(9) 0.037(8) 0.031(7) 0.006(7) -0.007(7) 0.006(7)
C44 0.072(11) 0.046(8) 0.034(7) 0.023(7) 0.025(8) 0.012(8)
C45 0.078(12) 0.007(6) 0.041(8) 0.006(6) 0.016(8) 0.002(6)
C46 0.055(11) 0.028(8) 0.029(7) -0.006(7) -0.002(7) 0.005(7)
C47 0.106(16) 0.052(10) 0.069(11) 0.029(9) 0.052(11) 0.045(11)
C48 0.111(18) 0.039(10) 0.102(15) 0.015(10) 0.069(14) 0.012(11)
C49 0.093(16) 0.072(13) 0.107(15) 0.056(13) 0.049(13) 0.036(12)
C50 0.096(16) 0.072(12) 0.024(8) 0.014(8) -0.005(9) 0.004(11)
C51 0.038(10) 0.097(14) 0.056(10) 0.054(11) 0.017(8) 0.012(10)
C52 0.041(11) 0.068(11) 0.061(10) 0.032(10) 0.010(8) 0.016(9)
C53 0.095(16) 0.055(11) 0.073(12) 0.013(10) 0.004(11) -0.028(11)
C54 0.103(19) 0.062(12) 0.130(18) 0.062(13) 0.006(14) -0.002(12)
C55 0.076(17) 0.048(11) 0.17(2) 0.019(14) 0.022(16) -0.001(11)
C56 0.078(16) 0.053(11) 0.105(15) 0.049(12) 0.036(13) 0.014(11)
C57 0.083(13) 0.032(8) 0.064(10) 0.024(8) 0.044(10) 0.021(9)
C58 0.102(17) 0.086(14) 0.073(12) 0.067(12) 0.041(12) 0.047(13)
C59 0.108(17) 0.036(9) 0.083(13) 0.042(10) 0.011(12) 0.031(10)
C60 0.079(13) 0.049(9) 0.027(7) 0.012(7) -0.005(8) -0.002(8)
C61 0.063(12) 0.061(10) 0.060(9) 0.053(9) 0.017(9) 0.019(9)
C62 0.053(11) 0.029(7) 0.048(8) 0.013(7) 0.019(8) 0.012(7)
C63 0.033(11) 0.147(18) 0.129(17) 0.115(16) 0.008(11) 0.011(11)
C64 0.047(11) 0.058(10) 0.042(9) 0.029(8) 0.014(8) 0.012(8)
C65 0.031(10) 0.089(12) 0.078(11) 0.034(10) 0.030(9) 0.023(9)
C66 0.049(12) 0.069(11) 0.039(8) 0.039(8) 0.007(8) 0.013(9)
C67 0.060(12) 0.055(10) 0.073(11) 0.031(9) 0.033(9) 0.021(8)
C68 0.145(19) 0.051(11) 0.049(10) 0.035(10) 0.035(12) 0.025(12)
C69 0.21(3) 0.13(2) 0.045(11) 0.020(13) -0.036(14) -0.09(2)
Cu1 0.0508(13) 0.0869(14) 0.0244(9) 0.0269(9) 0.0108(8) 0.0233(10)
Cu2 0.0366(11) 0.0489(10) 0.0310(9) 0.0084(8) 0.0115(8) 0.0099(8)
Cu3 0.0643(14) 0.0325(9) 0.0550(11) 0.0156(9) 0.0152(10) 0.0025(9)
Eu1 0.0402(5) 0.0442(4) 0.0210(3) 0.0173(3) 0.0087(3) 0.0120(3)
Eu2 0.0389(5) 0.0388(4) 0.0242(4) 0.0162(3) 0.0104(3) 0.0117(3)
Eu3 0.0578(5) 0.0290(4) 0.0295(4) 0.0127(3) 0.0142(3) 0.0055(3)
N1 0.038(9) 0.157(16) 0.031(7) 0.042(10) 0.006(6) 0.020(10)
N2 0.077(12) 0.097(11) 0.034(7) 0.035(8) 0.013(8) 0.037(9)
N3 0.051(9) 0.078(9) 0.042(8) 0.010(7) 0.026(7) 0.013(7)
N4 0.040(8) 0.039(7) 0.040(7) 0.004(6) 0.013(6) 0.000(6)
N5 0.068(10) 0.045(8) 0.055(8) 0.019(7) 0.001(7) -0.003(7)
N6 0.077(13) 0.036(8) 0.122(14) 0.029(9) 0.035(11) 0.000(8)
O1 0.034(6) 0.063(6) 0.020(4) 0.021(5) 0.005(4) 0.010(5)
O2 0.052(7) 0.058(6) 0.023(5) 0.019(5) 0.013(5) 0.022(5)
O3 0.039(6) 0.050(6) 0.029(5) 0.017(5) -0.001(4) 0.010(5)
O4 0.059(7) 0.058(6) 0.043(6) 0.032(5) 0.025(5) 0.015(5)
O5 0.032(6) 0.052(6) 0.013(4) 0.015(4) -0.011(4) 0.002(4)
O6 0.044(6) 0.045(5) 0.015(4) 0.012(4) 0.008(4) 0.022(5)
O7 0.033(6) 0.054(6) 0.025(5) 0.020(5) 0.005(4) 0.009(5)
O8 0.053(7) 0.044(5) 0.007(4) 0.007(4) -0.001(4) 0.012(5)
O9 0.050(6) 0.025(5) 0.019(4) 0.010(4) 0.012(4) 0.005(4)
O10 0.066(7) 0.033(5) 0.032(5) 0.023(4) 0.017(5) 0.011(5)
O11 0.068(7) 0.036(5) 0.028(5) 0.017(4) 0.027(5) 0.003(5)
O12 0.072(7) 0.032(5) 0.034(5) 0.017(5) 0.015(5) -0.009(5)
O13 0.043(6) 0.039(5) 0.042(5) 0.030(5) 0.021(4) 0.009(4)
O14 0.055(7) 0.050(6) 0.048(6) 0.035(5) 0.024(5) 0.012(5)
O15 0.066(7) 0.040(5) 0.045(5) 0.027(5) 0.028(5) 0.024(5)
O16 0.055(7) 0.045(5) 0.038(5) 0.025(5) 0.019(5) 0.021(5)
O17 0.040(6) 0.040(5) 0.017(4) -0.006(4) -0.005(4) -0.007(4)
O18 0.044(6) 0.045(5) 0.026(5) 0.018(4) 0.007(4) 0.013(4)
O19 0.046(7) 0.041(5) 0.032(5) 0.019(4) 0.007(5) 0.004(5)
O20 0.039(6) 0.069(6) 0.025(5) 0.022(5) 0.011(4) 0.025(5)
O21 0.061(7) 0.035(5) 0.051(6) 0.027(5) 0.018(5) 0.018(5)
O22 0.050(7) 0.037(5) 0.032(5) 0.010(4) 0.008(5) 0.008(5)
O23 0.058(7) 0.059(6) 0.040(5) 0.030(5) 0.011(5) 0.009(5)
O24 0.068(8) 0.039(5) 0.034(5) 0.008(5) 0.028(5) 0.004(5)
O25 0.035(6) 0.065(7) 0.033(5) 0.019(5) 0.004(5) 0.014(5)
O26 0.042(7) 0.128(10) 0.042(6) 0.039(7) 0.008(5) 0.042(7)
O27 0.040(7) 0.037(5) 0.053(6) 0.016(5) 0.008(5) 0.004(5)
O28 0.037(6) 0.058(6) 0.031(5) 0.018(5) 0.000(4) 0.008(5)
O29 0.094(9) 0.035(6) 0.026(5) 0.008(5) 0.020(5) 0.001(6)
O30 0.096(10) 0.049(6) 0.043(6) 0.011(6) 0.002(6) -0.001(6)

loop_
_atom_type_symbol
_atom_type_description
_atom_type_scat_dispersion_real
_atom_type_scat_dispersion_imag
_atom_type_scat_source
C C 0.0033 0.0016 'International Tables Vol C Tables 4.2.6.8 and 6.1.1.4'
H H 0.0000 0.0000 'International Tables Vol C Tables 4.2.6.8 and 6.1.1.4'
Cu Cu 0.3201 1.2651 'International Tables Vol C Tables 4.2.6.8 and 6.1.1.4'
Eu Eu -0.1578 3.6682 'International Tables Vol C Tables 4.2.6.8 and 6.1.1.4'
N N 0.0061 0.0033 'International Tables Vol C Tables 4.2.6.8 and 6.1.1.4'
O O 0.0106 0.0060 'International Tables Vol C Tables 4.2.6.8 and 6.1.1.4'

loop_
_geom_angle_atom_site_label_1
_geom_angle_atom_site_label_2
_geom_angle_atom_site_label_3
_geom_angle
_geom_angle_site_symmetry_1
_geom_angle_site_symmetry_3
H1A C1 H1B 109.5 . .
H1A C1 H1C 109.5 . .
H1B C1 H1C 109.5 . .
O4 C1 H1A 109.5 . .
O4 C1 H1B 109.5 . .
O4 C1 H1C 109.5 . .
C3 C2 C7 123.5(13) . .
C3 C2 O4 125.7(14) . .
C7 C2 O4 110.8(12) . .
C2 C3 H3 120.4 . .
C2 C3 C4 119.2(17) . .
C4 C3 H3 120.4 . .
C3 C4 H4 119.2 . .
C3 C4 C5 121.5(15) . .
C5 C4 H4 119.2 . .
C4 C5 H5 120.4 . .
C6 C5 C4 119.3(13) . .
C6 C5 H5 120.4 . .
C5 C6 C7 119.5(16) . .
C5 C6 C8 118.0(14) . .
C8 C6 C7 122.3(14) . .
C2 C7 C6 116.9(13) . .
C2 C7 Eu1 85.7(8) . .
C6 C7 Eu1 153.5(11) . .
O2 C7 C2 122.9(12) . .
O2 C7 C6 120.2(15) . .
O2 C7 Eu1 39.9(6) . .
C6 C8 H8 115.9 . .
N2 C8 C6 128.2(14) . .
N2 C8 H8 115.9 . .
H9A C9 H9B 107.6 . .
C10 C9 H9A 108.7 . .
C10 C9 H9B 108.7 . .
C10 C9 N2 114.3(17) . .
N2 C9 H9A 108.7 . .
N2 C9 H9B 108.7 . .
C9 C10 H10A 107.8 . .
C9 C10 H10B 107.8 . .
C9 C10 C11 118.2(16) . .
H10A C10 H10B 107.1 . .
C11 C10 H10A 107.8 . .
C11 C10 H10B 107.8 . .
C10 C11 H11A 109.6 . .
C10 C11 H11B 109.6 . .
H11A C11 H11B 108.1 . .
N1 C11 C10 110.2(14) . .
N1 C11 H11A 109.6 . .
N1 C11 H11B 109.6 . .
C13 C12 H12 117.0 . .
N1 C12 H12 117.0 . .
N1 C12 C13 126.1(17) . .
C14 C13 C12 119.5(16) . .
C14 C13 C18 120.3(15) . .
C18 C13 C12 120.0(17) . .
C13 C14 H14 119.3 . .
C13 C14 C15 121.4(14) . .
C15 C14 H14 119.3 . .
C14 C15 H15 121.7 . .
C16 C15 C14 116.6(15) . .
C16 C15 H15 121.7 . .
C15 C16 H16 119.2 . .
C17 C16 C15 121.6(14) . .
C17 C16 H16 119.2 . .
C16 C17 C18 123.3(13) . .
C16 C17 O3 124.8(12) . .
C18 C17 O3 111.9(13) . .
C17 C18 C13 116.5(14) . .
O1 C18 C13 123.0(13) . .
O1 C18 C17 120.2(12) . .
H19A C19 H19B 109.5 . .
H19A C19 H19C 109.5 . .
H19B C19 H19C 109.5 . .
O3 C19 H19A 109.5 . .
O3 C19 H19B 109.5 . .
O3 C19 H19C 109.5 . .
O5 C20 C21 116.8(12) . .
O5 C20 O7 127.1(10) . .
O7 C20 C21 115.8(12) . .
O6 C21 C20 116.8(11) . .
O8 C21 C20 116.6(11) . .
O8 C21 O6 126.6(10) . .
C23 C22 Eu1 75.3(7) . .
C23 C22 Eu3 75.6(7) . .
Eu1 C22 Eu3 148.7(5) . .
O9 C22 C23 117.6(10) . .
O9 C22 Eu1 42.6(6) . .
O9 C22 Eu3 165.7(9) . .
O9 C22 O11 128.2(13) . .
O11 C22 C23 114.2(12) . .
O11 C22 Eu1 168.3(9) . .
O11 C22 Eu3 38.9(6) . .
C22 C23 Eu1 77.1(7) . .
C22 C23 Eu3 77.2(7) . .
Eu1 C23 Eu3 151.8(4) . .
O10 C23 C22 117.1(11) . .
O10 C23 Eu1 41.3(6) . .
O10 C23 Eu3 165.6(8) . .
O12 C23 C22 118.5(10) . .
O12 C23 Eu1 161.9(9) . .
O12 C23 Eu3 41.3(5) . .
O12 C23 O10 124.4(10) . .
C25 C24 Eu2 76.9(7) . .
C25 C24 Eu3 77.2(7) . 2_755
Eu2 C24 Eu3 151.0(5) . 2_755
O13 C24 C25 116.9(11) . .
O13 C24 Eu2 40.8(6) . .
O13 C24 Eu3 165.2(9) . 2_755
O13 C24 O16 125.9(12) . 2_755
O16 C24 C25 117.2(12) 2_755 .
O16 C24 Eu2 164.0(9) 2_755 .
O16 C24 Eu3 40.3(6) 2_755 2_755
C24 C25 Eu2 75.2(7) . .
C24 C25 Eu3 75.2(7) . 2_755
Eu2 C25 Eu3 147.7(4) . 2_755
O14 C25 C24 117.0(11) . .
O14 C25 Eu2 43.0(6) . .
O14 C25 Eu3 167.5(9) . 2_755
O14 C25 O15 126.7(12) . 2_755
O15 C25 C24 116.3(11) 2_755 .
O15 C25 Eu2 164.1(9) 2_755 .
O15 C25 Eu3 41.1(6) 2_755 2_755
H26A C26 H26B 109.5 . .
H26A C26 H26C 109.5 . .
H26B C26 H26C 109.5 . .
O19 C26 H26A 109.5 . .
O19 C26 H26B 109.5 . .
O19 C26 H26C 109.5 . .
C28 C27 C32 123.1(12) . .
O19 C27 C28 121.9(15) . .
O19 C27 C32 114.8(13) . .
C27 C28 H28 119.8 . .
C27 C28 C29 120.3(16) . .
C29 C28 H28 119.8 . .
C28 C29 H29 122.1 . .
C30 C29 C28 115.8(16) . .
C30 C29 H29 122.1 . .
C29 C30 H30 118.6 . .
C29 C30 C31 122.8(16) . .
C31 C30 H30 118.6 . .
C30 C31 C33 117.3(14) . .
C32 C31 C30 119.8(15) . .
C32 C31 C33 122.8(13) . .
C31 C32 C27 117.7(12) . .
O17 C32 C27 117.8(12) . .
O17 C32 C31 124.6(13) . .
C31 C33 H33 117.7 . .
N3 C33 C31 124.6(14) . .
N3 C33 H33 117.7 . .
H34A C34 H34B 108.0 . .
C35 C34 H34A 109.4 . .
C35 C34 H34B 109.4 . .
N3 C34 H34A 109.4 . .
N3 C34 H34B 109.4 . .
N3 C34 C35 111.2(13) . .
C34 C35 H35A 108.6 . .
C34 C35 H35B 108.6 . .
H35A C35 H35B 107.6 . .
C36 C35 C34 114.5(16) . .
C36 C35 H35A 108.6 . .
C36 C35 H35B 108.6 . .
C35 C36 H36A 110.2 . .
C35 C36 H36B 110.2 . .
H36A C36 H36B 108.5 . .
N4 C36 C35 107.7(14) . .
N4 C36 H36A 110.2 . .
N4 C36 H36B 110.2 . .
C38 C37 H37 117.0 . .
N4 C37 H37 117.0 . .
N4 C37 C38 125.9(14) . .
C39 C38 C37 117.9(14) . .
C43 C38 C37 123.0(13) . .
C43 C38 C39 119.0(13) . .
C38 C39 H39 119.8 . .
C40 C39 C38 120.3(13) . .
C40 C39 H39 119.8 . .
C39 C40 H40 118.6 . .
C39 C40 C41 122.9(12) . .
C41 C40 H40 118.6 . .
C40 C41 H41 120.6 . .
C40 C41 C42 118.8(13) . .
C42 C41 H41 120.6 . .
C41 C42 C43 120.4(13) . .
O20 C42 C41 125.1(12) . .
O20 C42 C43 114.3(10) . .
C38 C43 C42 118.6(12) . .
O18 C43 C38 124.1(12) . .
O18 C43 C42 117.3(12) . .
H44A C44 H44B 109.5 . .
H44A C44 H44C 109.5 . .
H44B C44 H44C 109.5 . .
O20 C44 H44A 109.5 . .
O20 C44 H44B 109.5 . .
O20 C44 H44C 109.5 . .
H45A C45 H45B 109.5 . .
H45A C45 H45C 109.5 . .
H45B C45 H45C 109.5 . .
O24 C45 H45A 109.5 . .
O24 C45 H45B 109.5 . .
O24 C45 H45C 109.5 . .
C51 C46 C47 117.8(16) . .
O24 C46 C47 128.6(13) . .
O24 C46 C51 113.5(13) . .
C46 C47 H47 118.4 . .
C48 C47 C46 123.2(16) . .
C48 C47 H47 118.4 . .
C47 C48 H48 120.1 . .
C49 C48 C47 119.8(17) . .
C49 C48 H48 120.1 . .
C48 C49 H49 120.1 . .
C48 C49 C50 119.8(18) . .
C50 C49 H49 120.1 . .
C49 C50 C51 117.5(16) . .
C49 C50 C52 115.9(17) . .
C51 C50 C52 126.4(17) . .
C46 C51 C50 121.7(15) . .
O22 C51 C46 121.7(14) . .
O22 C51 C50 116.6(15) . .
C50 C52 H52 118.3 . .
N5 C52 C50 123.4(16) . .
N5 C52 H52 118.3 . .
H53A C53 H53B 107.3 . .
C54 C53 H53A 108.1 . .
C54 C53 H53B 108.1 . .
C54 C53 N5 116.8(16) . .
N5 C53 H53A 108.1 . .
N5 C53 H53B 108.1 . .
C53 C54 H54 121.3 . .
C53 C54 C55 117.3(19) . .
C55 C54 H54 121.3 . .
C54 C55 H55 123.2 . .
C54 C55 N6 113.7(18) . .
N6 C55 H55 123.2 . .
C57 C56 H56 114.8 . .
N6 C56 H56 114.8 . .
N6 C56 C57 130.5(16) . .
C58 C57 C56 120.6(15) . .
C58 C57 C62 120.6(17) . .
C62 C57 C56 118.4(15) . .
C57 C58 H58 118.3 . .
C59 C58 C57 123.5(16) . .
C59 C58 H58 118.3 . .
C58 C59 H59 119.5 . .
C58 C59 C60 121.0(15) . .
C60 C59 H59 119.5 . .
C59 C60 H60 121.5 . .
C59 C60 C61 116.9(15) . .
C61 C60 H60 121.5 . .
C60 C61 C62 121.7(12) . .
O23 C61 C60 124.7(14) . .
O23 C61 C62 113.6(11) . .
C57 C62 C61 116.1(13) . .
O21 C62 C57 125.2(14) . .
O21 C62 C61 118.6(11) . .
H63A C63 H63B 109.5 . .
H63A C63 H63C 109.5 . .
H63B C63 H63C 109.5 . .
O23 C63 H63A 109.5 . .
O23 C63 H63B 109.5 . .
O23 C63 H63C 109.5 . .
O25 C64 C65 119.7(13) . .
O25 C64 O26 125.3(13) . .
O26 C64 C65 115.0(13) . .
C64 C65 H65A 109.5 . .
C64 C65 H65B 109.5 . .
C64 C65 H65C 109.5 . .
H65A C65 H65B 109.5 . .
H65A C65 H65C 109.5 . .
H65B C65 H65C 109.5 . .
O27 C66 C67 117.4(14) . .
O27 C66 O28 127.3(14) . .
O28 C66 C67 115.3(14) . .
C66 C67 H67A 109.5 . .
C66 C67 H67B 109.5 . .
C66 C67 H67C 109.5 . .
H67A C67 H67B 109.5 . .
H67A C67 H67C 109.5 . .
H67B C67 H67C 109.5 . .
O29 C68 C69 115.7(16) . .
O30 C68 C69 117.9(18) . .
O30 C68 O29 126.3(13) . .
C68 C69 H69A 109.5 . .
C68 C69 H69B 109.5 . .
C68 C69 H69C 109.5 . .
H69A C69 H69B 109.5 . .
H69A C69 H69C 109.5 . .
H69B C69 H69C 109.5 . .
N1 Cu1 N2 93.2(6) . .
N1 Cu1 O1 88.3(5) . .
N1 Cu1 O2 165.4(5) . .
N1 Cu1 O26 96.0(5) . .
N2 Cu1 O26 106.0(5) . .
O1 Cu1 N2 161.5(5) . .
O1 Cu1 O26 92.1(4) . .
O2 Cu1 N2 88.9(5) . .
O2 Cu1 O1 85.3(3) . .
O2 Cu1 O26 97.3(4) . .
N3 Cu2 N4 93.2(5) . .
N3 Cu2 O17 90.2(5) . .
N3 Cu2 O18 171.5(5) . .
N3 Cu2 O28 93.4(5) . .
N4 Cu2 O17 152.1(4) . .
N4 Cu2 O28 108.4(4) . .
O17 Cu2 O28 99.0(4) . .
O18 Cu2 N4 91.3(4) . .
O18 Cu2 O17 82.5(3) . .
O18 Cu2 O28 91.9(3) . .
N5 Cu3 Eu3 131.0(4) . .
N5 Cu3 O30 95.7(5) . .
N6 Cu3 Eu3 132.2(5) . .
N6 Cu3 N5 95.4(6) . .
N6 Cu3 O22 161.5(6) . .
N6 Cu3 O30 104.0(6) . .
O21 Cu3 Eu3 42.6(2) . .
O21 Cu3 N5 167.2(5) . .
O21 Cu3 N6 89.7(5) . .
O21 Cu3 O22 83.5(4) . .
O21 Cu3 O30 94.4(4) . .
O22 Cu3 Eu3 43.1(3) . .
O22 Cu3 N5 88.1(5) . .
O22 Cu3 O30 93.6(4) . .
O30 Cu3 Eu3 84.7(3) . .
C22 Eu1 C7 147.1(3) . .
C23 Eu1 C7 119.8(3) . .
C23 Eu1 C22 27.6(3) . .
O1 Eu1 C7 81.2(3) . .
O1 Eu1 C22 126.3(3) . .
O1 Eu1 C23 148.9(3) . .
O1 Eu1 O2 68.2(3) . .
O1 Eu1 O3 61.4(3) . .
O1 Eu1 O4 123.3(3) . .
O1 Eu1 O5 74.7(3) . .
O1 Eu1 O6 128.4(3) . .
O1 Eu1 O9 107.7(3) . .
O2 Eu1 C7 20.4(4) . .
O2 Eu1 C22 145.3(3) . .
O2 Eu1 C23 123.6(3) . .
O2 Eu1 O3 124.2(3) . .
O2 Eu1 O4 61.7(3) . .
O2 Eu1 O5 76.4(3) . .
O2 Eu1 O6 130.2(3) . .
O2 Eu1 O9 152.0(3) . .
O3 Eu1 C7 125.4(3) . .
O3 Eu1 C22 86.7(3) . .
O3 Eu1 C23 111.9(3) . .
O3 Eu1 O4 133.9(3) . .
O4 Eu1 C7 43.9(4) . .
O4 Eu1 C22 110.1(3) . .
O4 Eu1 C23 84.2(3) . .
O5 Eu1 C7 63.5(3) . .
O5 Eu1 C22 135.1(3) . .
O5 Eu1 C23 133.8(3) . .
O5 Eu1 O3 68.9(3) . .
O5 Eu1 O4 69.3(3) . .
O5 Eu1 O9 130.5(2) . .
O6 Eu1 C7 109.9(4) . .
O6 Eu1 C22 69.5(3) . .
O6 Eu1 C23 69.2(3) . .
O6 Eu1 O3 72.7(3) . .
O6 Eu1 O4 73.9(3) . .
O6 Eu1 O5 67.4(3) . .
O6 Eu1 O9 75.1(3) . .
O9 Eu1 C7 164.4(3) . .
O9 Eu1 C22 19.5(3) . .
O9 Eu1 C23 47.0(3) . .
O9 Eu1 O3 70.0(2) . .
O9 Eu1 O4 129.0(3) . .
O10 Eu1 C7 99.4(3) . .
O10 Eu1 C22 47.7(3) . .
O10 Eu1 C23 20.5(2) . .
O10 Eu1 O1 153.2(3) . .
O10 Eu1 O2 103.7(3) . .
O10 Eu1 O3 132.0(2) . .
O10 Eu1 O4 67.4(3) . .
O10 Eu1 O5 129.7(3) . .
O10 Eu1 O6 76.9(3) . .
O10 Eu1 O9 66.8(3) . .
O25 Eu1 C7 94.8(3) . .
O25 Eu1 C22 78.3(3) . .
O25 Eu1 C23 80.6(3) . .
O25 Eu1 O1 74.6(3) . .
O25 Eu1 O2 76.3(3) . .
O25 Eu1 O3 110.0(3) . .
O25 Eu1 O4 115.3(3) . .
O25 Eu1 O5 144.7(3) . .
O25 Eu1 O6 147.6(3) . .
O25 Eu1 O9 75.9(3) . .
O25 Eu1 O10 78.7(3) . .
C24 Eu2 C25 27.9(3) . .
O7 Eu2 C24 96.4(3) . .
O7 Eu2 C25 119.4(3) . .
O7 Eu2 O8 67.4(3) . .
O7 Eu2 O13 78.1(3) . .
O7 Eu2 O14 130.2(3) . .
O7 Eu2 O18 150.5(3) . .
O7 Eu2 O19 66.7(3) . .
O7 Eu2 O20 134.4(3) . .
O8 Eu2 C24 86.0(3) . .
O8 Eu2 C25 108.9(3) . .
O8 Eu2 O14 126.7(3) . .
O8 Eu2 O19 128.1(3) . .
O8 Eu2 O20 69.1(3) . .
O13 Eu2 C24 19.6(3) . .
O13 Eu2 C25 47.3(3) . .
O13 Eu2 O8 72.6(3) . .
O13 Eu2 O14 66.0(3) . .
O13 Eu2 O19 75.4(3) . .
O13 Eu2 O20 76.3(3) . .
O14 Eu2 C24 47.1(3) . .
O14 Eu2 C25 19.6(3) . .
O14 Eu2 O19 71.4(3) . .
O14 Eu2 O20 69.7(3) . .
O17 Eu2 C24 123.2(3) . .
O17 Eu2 C25 101.1(3) . .
O17 Eu2 O7 99.2(3) . .
O17 Eu2 O8 149.9(3) . .
O17 Eu2 O13 133.0(3) . .
O17 Eu2 O14 82.9(3) . .
O17 Eu2 O18 66.3(3) . .
O17 Eu2 O19 61.3(3) . .
O17 Eu2 O20 125.8(3) . .
O18 Eu2 C24 113.0(3) . .
O18 Eu2 C25 89.3(3) . .
O18 Eu2 O8 111.7(3) . .
O18 Eu2 O13 130.8(3) . .
O18 Eu2 O14 75.4(3) . .
O18 Eu2 O19 120.1(3) . .
O18 Eu2 O20 62.0(3) . .
O19 Eu2 C24 76.2(3) . .
O19 Eu2 C25 74.8(3) . .
O20 Eu2 C24 67.2(3) . .
O20 Eu2 C25 63.8(3) . .
O20 Eu2 O19 138.6(3) . .
O27 Eu2 C24 159.1(3) . .
O27 Eu2 C25 162.2(3) . .
O27 Eu2 O7 78.1(3) . .
O27 Eu2 O8 73.3(3) . .
O27 Eu2 O13 143.8(3) . .
O27 Eu2 O14 148.3(3) . .
O27 Eu2 O17 77.7(3) . .
O27 Eu2 O18 73.9(3) . .
O27 Eu2 O19 118.5(3) . .
O27 Eu2 O20 102.2(3) . .
C23 Eu3 C25 119.3(3) . 2_755
C24 Eu3 C23 118.4(3) 2_755 .
C24 Eu3 C25 27.6(3) 2_755 2_755
O11 Eu3 C23 46.9(3) . .
O11 Eu3 C24 73.9(3) . 2_755
O11 Eu3 C25 73.2(3) . 2_755
O11 Eu3 O12 66.8(3) . .
O11 Eu3 O15 75.8(3) . .
O11 Eu3 O16 79.1(3) . .
O11 Eu3 O21 130.7(3) . .
O11 Eu3 O22 129.4(3) . .
O11 Eu3 O23 74.9(3) . .
O11 Eu3 O24 72.8(3) . .
O12 Eu3 C23 20.0(3) . .
O12 Eu3 C24 137.5(3) . 2_755
O12 Eu3 C25 138.2(3) . 2_755
O12 Eu3 O23 70.1(3) . .
O12 Eu3 O24 69.7(3) . .
O15 Eu3 C23 115.9(3) . .
O15 Eu3 C24 48.1(3) . 2_755
O15 Eu3 C25 20.5(3) . 2_755
O15 Eu3 O12 130.3(3) . .
O15 Eu3 O23 69.4(3) . .
O15 Eu3 O24 128.6(3) . .
O16 Eu3 C23 115.6(3) . .
O16 Eu3 C24 20.2(3) . 2_755
O16 Eu3 C25 47.7(3) . 2_755
O16 Eu3 O12 130.6(3) . .
O16 Eu3 O15 68.1(3) . .
O16 Eu3 O21 149.7(3) . .
O16 Eu3 O22 100.9(3) . .
O16 Eu3 O23 134.3(3) . .
O16 Eu3 O24 66.7(3) . .
O21 Eu3 C23 92.9(3) . .
O21 Eu3 C24 146.8(3) . 2_755
O21 Eu3 C25 127.5(3) . 2_755
O21 Eu3 O12 75.0(3) . .
O21 Eu3 O15 109.9(3) . .
O21 Eu3 O22 65.9(3) . .
O21 Eu3 O23 63.3(3) . .
O21 Eu3 O24 121.4(3) . .
O22 Eu3 C23 92.4(3) . .
O22 Eu3 C24 119.6(3) . 2_755
O22 Eu3 C25 141.6(3) . 2_755
O22 Eu3 O12 77.0(3) . .
O22 Eu3 O15 151.7(3) . .
O22 Eu3 O23 124.6(3) . .
O22 Eu3 O24 61.7(3) . .
O23 Eu3 C23 69.9(3) . .
O23 Eu3 C24 114.8(3) . 2_755
O23 Eu3 C25 88.6(3) . 2_755
O23 Eu3 O24 135.7(3) . .
O24 Eu3 C23 65.9(3) . .
O24 Eu3 C24 84.2(3) . 2_755
O24 Eu3 C25 109.8(3) . 2_755
O29 Eu3 C23 165.7(3) . .
O29 Eu3 C24 75.4(3) . 2_755
O29 Eu3 C25 74.5(3) . 2_755
O29 Eu3 O11 147.4(3) . .
O29 Eu3 O12 145.7(3) . .
O29 Eu3 O15 75.7(3) . .
O29 Eu3 O16 75.9(3) . .
O29 Eu3 O21 74.5(3) . .
O29 Eu3 O22 76.4(3) . .
O29 Eu3 O23 109.0(3) . .
O29 Eu3 O24 114.7(3) . .
C11 N1 Cu1 118.8(14) . .
C12 N1 C11 115.6(17) . .
C12 N1 Cu1 125.5(12) . .
C8 N2 C9 120.6(14) . .
C8 N2 Cu1 121.9(11) . .
C9 N2 Cu1 116.8(13) . .
C33 N3 C34 115.7(12) . .
C33 N3 Cu2 123.8(11) . .
C34 N3 Cu2 120.1(10) . .
C36 N4 Cu2 118.1(9) . .
C37 N4 C36 115.5(13) . .
C37 N4 Cu2 126.2(10) . .
C52 N5 C53 118.0(15) . .
C52 N5 Cu3 127.0(11) . .
C53 N5 Cu3 114.8(12) . .
C55 N6 Cu3 116.7(14) . .
C56 N6 C55 121.3(16) . .
C56 N6 Cu3 122.0(13) . .
C18 O1 Cu1 124.7(7) . .
C18 O1 Eu1 123.1(7) . .
Cu1 O1 Eu1 101.7(4) . .
C7 O2 Cu1 124.0(8) . .
C7 O2 Eu1 119.8(8) . .
Cu1 O2 Eu1 101.3(4) . .
C17 O3 C19 116.4(10) . .
C17 O3 Eu1 115.9(7) . .
C19 O3 Eu1 127.4(7) . .
C1 O4 Eu1 126.0(7) . .
C2 O4 C1 115.5(10) . .
C2 O4 Eu1 114.4(9) . .
C20 O5 Eu1 119.4(7) . .
C21 O6 Eu1 118.8(7) . .
C20 O7 Eu2 119.9(7) . .
C21 O8 Eu2 119.5(7) . .
C22 O9 Eu1 117.9(8) . .
C23 O10 Eu1 118.1(7) . .
C22 O11 Eu3 121.3(8) . .
C23 O12 Eu3 118.7(7) . .
C24 O13 Eu2 119.6(8) . .
C25 O14 Eu2 117.4(8) . .
C25 O15 Eu3 118.4(8) 2_755 .
C24 O16 Eu3 119.5(8) 2_755 .
C32 O17 Cu2 124.1(9) . .
C32 O17 Eu2 129.1(8) . .
Cu2 O17 Eu2 103.3(3) . .
C43 O18 Cu2 127.5(8) . .
C43 O18 Eu2 124.0(8) . .
Cu2 O18 Eu2 103.3(3) . .
C26 O19 Eu2 122.8(7) . .
C27 O19 C26 120.5(11) . .
C27 O19 Eu2 116.6(9) . .
C42 O20 C44 115.9(9) . .
C42 O20 Eu2 115.1(6) . .
C44 O20 Eu2 128.1(8) . .
C62 O21 Cu3 124.8(8) . .
C62 O21 Eu3 121.7(8) . .
Cu3 O21 Eu3 104.3(4) . .
C51 O22 Cu3 128.7(9) . .
C51 O22 Eu3 122.6(9) . .
Cu3 O22 Eu3 102.5(4) . .
C61 O23 C63 115.3(11) . .
C61 O23 Eu3 115.2(9) . .
C63 O23 Eu3 126.2(8) . .
C45 O24 Eu3 127.0(8) . .
C46 O24 C45 115.6(11) . .
C46 O24 Eu3 117.4(7) . .
C64 O25 Eu1 143.4(9) . .
C64 O26 Cu1 118.7(9) . .
C66 O27 Eu2 142.4(9) . .
C66 O28 Cu2 118.5(9) . .
C68 O29 Eu3 143.0(9) . .
C68 O30 Cu3 120.8(10) . .
H1WA O1W H1WB 106.3 . .
H3WA O3W H3WB 104.4 . .
H2WA O2W H2WB 98.9 . .

loop_
_geom_bond_atom_site_label_1
_geom_bond_atom_site_label_2
_geom_bond_distance
_geom_bond_site_symmetry_2
C1 H1A 0.9600 .
C1 H1B 0.9600 .
C1 H1C 0.9600 .
C1 O4 1.441(17) .
C2 C3 1.37(2) .
C2 C7 1.38(2) .
C2 O4 1.392(15) .
C3 H3 0.9300 .
C3 C4 1.37(2) .
C4 H4 0.9300 .
C4 C5 1.40(2) .
C5 H5 0.9300 .
C5 C6 1.39(2) .
C6 C7 1.467(18) .
C6 C8 1.43(2) .
C7 Eu1 3.269(12) .
C7 O2 1.310(16) .
C8 H8 0.9300 .
C8 N2 1.223(19) .
C9 H9A 0.9700 .
C9 H9B 0.9700 .
C9 C10 1.42(3) .
C9 N2 1.53(2) .
C10 H10A 0.9700 .
C10 H10B 0.9700 .
C10 C11 1.51(2) .
C11 H11A 0.9700 .
C11 H11B 0.9700 .
C11 N1 1.51(2) .
C12 H12 0.9300 .
C12 C13 1.48(3) .
C12 N1 1.29(2) .
C13 C14 1.37(2) .
C13 C18 1.422(19) .
C14 H14 0.9300 .
C14 C15 1.42(2) .
C15 H15 0.9300 .
C15 C16 1.40(2) .
C16 H16 0.9300 .
C16 C17 1.334(19) .
C17 C18 1.385(18) .
C17 O3 1.388(16) .
C18 O1 1.326(15) .
C19 H19A 0.9600 .
C19 H19B 0.9600 .
C19 H19C 0.9600 .
C19 O3 1.431(13) .
C20 C21 1.557(15) .
C20 O5 1.237(15) .
C20 O7 1.261(15) .
C21 O6 1.252(14) .
C21 O8 1.241(14) .
C22 C23 1.522(18) .
C22 Eu1 3.205(13) .
C22 Eu3 3.245(14) .
C22 O9 1.212(15) .
C22 O11 1.285(14) .
C23 Eu1 3.181(12) .
C23 Eu3 3.222(12) .
C23 O10 1.265(13) .
C23 O12 1.256(14) .
C24 C25 1.540(18) .
C24 Eu2 3.182(14) .
C24 Eu3 3.213(15) 2_755
C24 O13 1.228(15) .
C24 O16 1.273(15) 2_755
C25 Eu2 3.206(12) .
C25 Eu3 3.240(12) 2_755
C25 O14 1.209(13) .
C25 O15 1.291(14) 2_755
C26 H26A 0.9600 .
C26 H26B 0.9600 .
C26 H26C 0.9600 .
C26 O19 1.432(16) .
C27 C28 1.37(2) .
C27 C32 1.411(19) .
C27 O19 1.352(15) .
C28 H28 0.9300 .
C28 C29 1.45(2) .
C29 H29 0.9300 .
C29 C30 1.41(2) .
C30 H30 0.9300 .
C30 C31 1.41(2) .
C31 C32 1.398(19) .
C31 C33 1.46(2) .
C32 O17 1.278(14) .
C33 H33 0.9300 .
C33 N3 1.300(19) .
C34 H34A 0.9700 .
C34 H34B 0.9700 .
C34 C35 1.52(2) .
C34 N3 1.449(19) .
C35 H35A 0.9700 .
C35 H35B 0.9700 .
C35 C36 1.50(2) .
C36 H36A 0.9700 .
C36 H36B 0.9700 .
C36 N4 1.495(18) .
C37 H37 0.9300 .
C37 C38 1.47(2) .
C37 N4 1.279(19) .
C38 C39 1.419(18) .
C38 C43 1.395(18) .
C39 H39 0.9300 .
C39 C40 1.308(19) .
C40 H40 0.9300 .
C40 C41 1.372(18) .
C41 H41 0.9300 .
C41 C42 1.389(17) .
C42 C43 1.399(18) .
C42 O20 1.381(15) .
C43 O18 1.323(14) .
C44 H44A 0.9600 .
C44 H44B 0.9600 .
C44 H44C 0.9600 .
C44 O20 1.438(14) .
C45 H45A 0.9600 .
C45 H45B 0.9600 .
C45 H45C 0.9600 .
C45 O24 1.429(13) .
C46 C47 1.40(2) .
C46 C51 1.36(2) .
C46 O24 1.336(17) .
C47 H47 0.9300 .
C47 C48 1.39(2) .
C48 H48 0.9300 .
C48 C49 1.37(2) .
C49 H49 0.9300 .
C49 C50 1.45(2) .
C50 C51 1.45(2) .
C50 C52 1.46(2) .
C51 O22 1.344(17) .
C52 H52 0.9300 .
C52 N5 1.274(18) .
C53 H53A 0.9700 .
C53 H53B 0.9700 .
C53 C54 1.41(2) .
C53 N5 1.514(19) .
C54 H54 0.9300 .
C54 C55 1.45(3) .
C55 H55 0.9300 .
C55 N6 1.54(2) .
C56 H56 0.9300 .
C56 C57 1.42(2) .
C56 N6 1.28(2) .
C57 C58 1.34(2) .
C57 C62 1.411(18) .
C58 H58 0.9300 .
C58 C59 1.32(2) .
C59 H59 0.9300 .
C59 C60 1.40(2) .
C60 H60 0.9300 .
C60 C61 1.414(19) .
C61 C62 1.42(2) .
C61 O23 1.400(15) .
C62 O21 1.336(16) .
C63 H63A 0.9600 .
C63 H63B 0.9600 .
C63 H63C 0.9600 .
C63 O23 1.408(18) .
C64 C65 1.518(18) .
C64 O25 1.250(16) .
C64 O26 1.291(16) .
C65 H65A 0.9600 .
C65 H65B 0.9600 .
C65 H65C 0.9600 .
C66 C67 1.48(2) .
C66 O27 1.250(16) .
C66 O28 1.251(17) .
C67 H67A 0.9600 .
C67 H67B 0.9600 .
C67 H67C 0.9600 .
C68 C69 1.50(2) .
C68 O29 1.26(2) .
C68 O30 1.247(19) .
C69 H69A 0.9600 .
C69 H69B 0.9600 .
C69 H69C 0.9600 .
Cu1 N1 1.952(18) .
Cu1 N2 2.007(12) .
Cu1 O1 1.997(8) .
Cu1 O2 1.980(10) .
Cu1 O26 2.181(10) .
Cu2 N3 1.959(11) .
Cu2 N4 1.983(12) .
Cu2 O17 1.985(9) .
Cu2 O18 1.964(8) .
Cu2 O28 2.191(9) .
Cu3 Eu3 3.4378(18) .
Cu3 N5 1.990(14) .
Cu3 N6 1.984(14) .
Cu3 O21 1.937(10) .
Cu3 O22 1.988(8) .
Cu3 O30 2.191(10) .
Eu1 O1 2.390(9) .
Eu1 O2 2.414(7) .
Eu1 O3 2.635(8) .
Eu1 O4 2.635(9) .
Eu1 O5 2.419(9) .
Eu1 O6 2.414(8) .
Eu1 O9 2.454(7) .
Eu1 O10 2.383(8) .
Eu1 O25 2.338(9) .
Eu2 O7 2.388(8) .
Eu2 O8 2.408(8) .
Eu2 O13 2.391(8) .
Eu2 O14 2.464(8) .
Eu2 O17 2.369(9) .
Eu2 O18 2.388(9) .
Eu2 O19 2.662(8) .
Eu2 O20 2.603(7) .
Eu2 O27 2.359(9) .
Eu3 C24 3.213(15) 2_755
Eu3 C25 3.240(12) 2_755
Eu3 O11 2.385(8) .
Eu3 O12 2.424(8) .
Eu3 O15 2.421(9) .
Eu3 O16 2.389(8) .
Eu3 O21 2.401(8) .
Eu3 O22 2.407(9) .
Eu3 O23 2.590(10) .
Eu3 O24 2.651(9) .
Eu3 O29 2.350(9) .
O15 C25 1.290(14) 2_755
O16 C24 1.273(15) 2_755
O1W H1WA 0.8360 .
O1W H1WB 0.8486 .
O3W H3WA 0.8448 .
O3W H3WB 0.8252 .
O2W H2WA 0.8662 .
O2W H2WB 0.8508 .

loop_
_geom_torsion_atom_site_label_1
_geom_torsion_atom_site_label_2
_geom_torsion_atom_site_label_3
_geom_torsion_atom_site_label_4
_geom_torsion
_geom_torsion_site_symmetry_1
_geom_torsion_site_symmetry_4
C2 C3 C4 C5 -3(3) . .
C2 C7 Eu1 C22 -59.5(11) . .
C2 C7 Eu1 C23 -53.5(9) . .
C2 C7 Eu1 O1 151.1(8) . .
C2 C7 Eu1 O2 -160.3(14) . .
C2 C7 Eu1 O3 105.9(8) . .
C2 C7 Eu1 O4 -13.3(7) . .
C2 C7 Eu1 O5 73.8(8) . .
C2 C7 Eu1 O6 23.3(9) . .
C2 C7 Eu1 O9 -82.8(16) . .
C2 C7 Eu1 O10 -56.1(8) . .
C2 C7 Eu1 O25 -135.4(8) . .
C2 C7 O2 Cu1 154.9(10) . .
C2 C7 O2 Eu1 23.7(16) . .
C3 C2 C7 C6 3(2) . .
C3 C2 C7 Eu1 -162.8(14) . .
C3 C2 C7 O2 -177.8(13) . .
C3 C2 O4 C1 -3(2) . .
C3 C2 O4 Eu1 155.7(13) . .
C3 C4 C5 C6 4(3) . .
C4 C5 C6 C7 -1(2) . .
C4 C5 C6 C8 -175.6(16) . .
C5 C6 C7 C2 -2(2) . .
C5 C6 C7 Eu1 143.8(19) . .
C5 C6 C7 O2 178.3(13) . .
C5 C6 C8 N2 -172.3(17) . .
C6 C7 Eu1 C22 151(2) . .
C6 C7 Eu1 C23 157(2) . .
C6 C7 Eu1 O1 1(2) . .
C6 C7 Eu1 O2 50(2) . .
C6 C7 Eu1 O3 -44(2) . .
C6 C7 Eu1 O4 -163(2) . .
C6 C7 Eu1 O5 -76(2) . .
C6 C7 Eu1 O6 -127(2) . .
C6 C7 Eu1 O9 127(2) . .
C6 C7 Eu1 O10 154(2) . .
C6 C7 Eu1 O25 75(2) . .
C6 C7 O2 Cu1 -25.6(16) . .
C6 C7 O2 Eu1 -156.8(9) . .
C6 C8 N2 C9 -174.8(17) . .
C6 C8 N2 Cu1 15(3) . .
C7 C2 C3 C4 0(2) . .
C7 C2 O4 C1 175.2(12) . .
C7 C2 O4 Eu1 -26.0(14) . .
C7 C6 C8 N2 13(3) . .
C7 Eu1 O1 C18 -116.1(9) . .
C7 Eu1 O1 Cu1 29.8(4) . .
C7 Eu1 O2 Cu1 -140.5(10) . .
C7 Eu1 O3 C17 30.4(10) . .
C7 Eu1 O3 C19 -143.3(9) . .
C7 Eu1 O4 C1 170.7(12) . .
C7 Eu1 O4 C2 14.5(8) . .
C7 Eu1 O5 C20 -131.9(10) . .
C7 Eu1 O6 C21 56.1(9) . .
C7 Eu1 O9 C22 40.1(18) . .
C7 Eu1 O10 C23 173.5(9) . .
C7 Eu1 O25 C64 -57.0(15) . .
C8 C6 C7 C2 172.3(14) . .
C8 C6 C7 Eu1 -42(3) . .
C8 C6 C7 O2 -7(2) . .
C9 C10 C11 N1 65(2) . .
C10 C9 N2 C8 -119(2) . .
C10 C9 N2 Cu1 52(2) . .
C10 C11 N1 C12 119.4(18) . .
C10 C11 N1 Cu1 -57.5(18) . .
C12 C13 C14 C15 172.4(14) . .
C12 C13 C18 C17 -168.4(13) . .
C12 C13 C18 O1 6(2) . .
C13 C12 N1 C11 174.1(13) . .
C13 C12 N1 Cu1 -9(2) . .
C13 C14 C15 C16 -2(2) . .
C13 C18 O1 Cu1 25.5(17) . .
C13 C18 O1 Eu1 163.7(10) . .
C14 C13 C18 C17 7(2) . .
C14 C13 C18 O1 -178.4(13) . .
C14 C15 C16 C17 2(2) . .
C15 C16 C17 C18 2(2) . .
C15 C16 C17 O3 -177.2(13) . .
C16 C17 C18 C13 -6(2) . .
C16 C17 C18 O1 178.5(12) . .
C16 C17 O3 C19 15.0(19) . .
C16 C17 O3 Eu1 -159.4(11) . .
C17 C18 O1 Cu1 -159.8(9) . .
C17 C18 O1 Eu1 -21.7(16) . .
C18 C13 C14 C15 -3(2) . .
C18 C17 O3 C19 -164.3(11) . .
C18 C17 O3 Eu1 21.3(13) . .
C20 C21 O6 Eu1 -10.3(13) . .
C20 C21 O8 Eu2 5.1(14) . .
C21 C20 O5 Eu1 0.3(14) . .
C21 C20 O7 Eu2 -7.2(14) . .
C22 C23 Eu1 C7 -172.9(7) . .
C22 C23 Eu1 O1 -45.6(9) . .
C22 C23 Eu1 O2 -149.4(6) . .
C22 C23 Eu1 O3 25.1(7) . .
C22 C23 Eu1 O4 160.3(7) . .
C22 C23 Eu1 O5 106.4(7) . .
C22 C23 Eu1 O6 85.4(7) . .
C22 C23 Eu1 O9 -3.3(6) . .
C22 C23 Eu1 O10 -165.6(13) . .
C22 C23 Eu1 O25 -82.8(7) . .
C22 C23 Eu3 C24 -17.2(8) . 2_755
C22 C23 Eu3 C25 14.4(8) . 2_755
C22 C23 Eu3 O11 3.0(6) . .
C22 C23 Eu3 O12 177.6(14) . .
C22 C23 Eu3 O15 37.2(7) . .
C22 C23 Eu3 O16 -39.7(8) . .
C22 C23 Eu3 O21 151.1(7) . .
C22 C23 Eu3 O22 -143.0(7) . .
C22 C23 Eu3 O23 90.9(7) . .
C22 C23 Eu3 O24 -85.6(7) . .
C22 C23 Eu3 O29 179.0(13) . .
C22 C23 O10 Eu1 15.8(14) . .
C22 C23 O12 Eu3 -2.7(15) . .
C22 Eu1 O1 C18 83.9(9) . .
C22 Eu1 O1 Cu1 -130.1(3) . .
C22 Eu1 O2 C7 -110.2(9) . .
C22 Eu1 O2 Cu1 109.2(6) . .
C22 Eu1 O3 C17 -157.6(8) . .
C22 Eu1 O3 C19 28.8(9) . .
C22 Eu1 O4 C1 -34.0(11) . .
C22 Eu1 O4 C2 169.8(8) . .
C22 Eu1 O5 C20 14.0(11) . .
C22 Eu1 O6 C21 -159.1(9) . .
C22 Eu1 O10 C23 -9.0(8) . .
C22 Eu1 O25 C64 155.5(15) . .
C23 C22 Eu1 C7 11.3(11) . .
C23 C22 Eu1 O1 152.7(6) . .
C23 C22 Eu1 O2 48.2(10) . .
C23 C22 Eu1 O3 -156.8(7) . .
C23 C22 Eu1 O4 -20.9(7) . .
C23 C22 Eu1 O5 -101.4(7) . .
C23 C22 Eu1 O6 -84.0(7) . .
C23 C22 Eu1 O9 172.8(13) . .
C23 C22 Eu1 O10 6.8(6) . .
C23 C22 Eu1 O25 92.0(7) . .
C23 C22 O9 Eu1 -7.9(15) . .
C23 C22 O11 Eu3 7.0(14) . .
C23 Eu1 O1 C18 108.2(9) . .
C23 Eu1 O1 Cu1 -105.9(5) . .
C23 Eu1 O2 C7 -85.8(9) . .
C23 Eu1 O2 Cu1 133.7(4) . .
C23 Eu1 O3 C17 -168.9(8) . .
C23 Eu1 O3 C19 17.4(10) . .
C23 Eu1 O4 C1 -43.6(10) . .
C23 Eu1 O4 C2 160.2(9) . .
C23 Eu1 O5 C20 -25.0(10) . .
C23 Eu1 O6 C21 171.4(9) . .
C23 Eu1 O9 C22 4.6(8) . .
C23 Eu1 O25 C64 -176.5(15) . .
C23 Eu3 O11 C22 -4.1(8) . .
C23 Eu3 O15 C25 -105.0(8) . 2_755
C23 Eu3 O16 C24 103.1(9) . 2_755
C23 Eu3 O21 C62 -42.5(9) . .
C23 Eu3 O21 Cu3 105.7(4) . .
C23 Eu3 O22 C51 48.4(9) . .
C23 Eu3 O22 Cu3 -105.9(3) . .
C23 Eu3 O23 C61 81.6(8) . .
C23 Eu3 O23 C63 -76.6(11) . .
C23 Eu3 O24 C45 86.0(9) . .
C23 Eu3 O24 C46 -91.3(9) . .
C23 Eu3 O29 C68 12(3) . .
C24 C25 Eu2 O7 37.8(7) . .
C24 C25 Eu2 O8 -36.4(7) . .
C24 C25 Eu2 O13 5.2(6) . .
C24 C25 Eu2 O14 166.5(12) . .
C24 C25 Eu2 O17 145.1(6) . .
C24 C25 Eu2 O18 -149.2(6) . .
C24 C25 Eu2 O19 89.3(6) . .
C24 C25 Eu2 O20 -90.3(6) . .
C24 C25 Eu2 O27 -130.5(10) . .
C24 C25 O14 Eu2 -14.7(13) . .
C24 Eu2 O7 C20 -75.9(9) . .
C24 Eu2 O8 C21 92.4(9) . .
C24 Eu2 O14 C25 8.6(8) . .
C24 Eu2 O17 C32 -41.0(12) . .
C24 Eu2 O17 Cu2 118.3(4) . .
C24 Eu2 O18 C43 23.0(9) . .
C24 Eu2 O18 Cu2 -133.2(3) . .
C24 Eu2 O19 C26 -48.1(8) . .
C24 Eu2 O19 C27 135.4(9) . .
C24 Eu2 O20 C42 -112.4(8) . .
C24 Eu2 O20 C44 56.3(10) . .
C24 Eu2 O27 C66 -135.5(14) . .
C24 Eu3 O11 C22 157.4(10) 2_755 .
C24 Eu3 O12 C23 -19.5(12) 2_755 .
C24 Eu3 O15 C25 1.0(7) 2_755 2_755
C24 Eu3 O21 C62 118.5(9) 2_755 .
C24 Eu3 O21 Cu3 -93.3(6) 2_755 .
C24 Eu3 O22 C51 -76.5(9) 2_755 .
C24 Eu3 O22 Cu3 129.2(3) 2_755 .
C24 Eu3 O23 C61 -165.5(8) 2_755 .
C24 Eu3 O23 C63 36.3(12) 2_755 .
C24 Eu3 O24 C45 -38.7(9) 2_755 .
C24 Eu3 O24 C46 144.0(9) 2_755 .
C24 Eu3 O29 C68 -153.4(19) 2_755 .
C25 C24 Eu2 O7 -147.5(6) . .
C25 C24 Eu2 O8 145.8(6) . .
C25 C24 Eu2 O13 -168.5(12) . .
C25 C24 Eu2 O14 -6.1(5) . .
C25 C24 Eu2 O17 -42.1(7) . .
C25 C24 Eu2 O18 33.8(7) . .
C25 C24 Eu2 O19 -83.4(6) . .
C25 C24 Eu2 O20 76.8(6) . .
C25 C24 Eu2 O27 139.3(9) . .
C25 C24 O13 Eu2 12.5(14) . .
C25 Eu2 O7 C20 -92.7(9) . .
C25 Eu2 O8 C21 108.6(9) . .
C25 Eu2 O13 C24 -7.3(8) . .
C25 Eu2 O17 C32 -59.7(11) . .
C25 Eu2 O17 Cu2 99.7(4) . .
C25 Eu2 O18 C43 38.2(9) . .
C25 Eu2 O18 Cu2 -118.1(4) . .
C25 Eu2 O19 C26 -76.9(8) . .
C25 Eu2 O19 C27 106.6(9) . .
C25 Eu2 O20 C42 -81.9(8) . .
C25 Eu2 O20 C44 86.8(10) . .
C25 Eu2 O27 C66 -42(2) . .
C25 Eu3 O11 C22 -173.8(10) 2_755 .
C25 Eu3 O12 C23 22.2(12) 2_755 .
C25 Eu3 O16 C24 -4.3(8) 2_755 2_755
C25 Eu3 O21 C62 88.5(9) 2_755 .
C25 Eu3 O21 Cu3 -123.2(4) 2_755 .
C25 Eu3 O22 C51 -99.0(9) 2_755 .
C25 Eu3 O22 Cu3 106.7(5) 2_755 .
C25 Eu3 O23 C61 -156.4(9) 2_755 .
C25 Eu3 O23 C63 45.4(11) 2_755 .
C25 Eu3 O24 C45 -28.1(10) 2_755 .
C25 Eu3 O24 C46 154.5(8) 2_755 .
C25 Eu3 O29 C68 178.0(19) 2_755 .
C27 C28 C29 C30 0(3) . .
C27 C32 O17 Cu2 -161.0(10) . .
C27 C32 O17 Eu2 -5.5(19) . .
C28 C27 C32 C31 2(2) . .
C28 C27 C32 O17 -176.8(15) . .
C28 C27 O19 C26 5(2) . .
C28 C27 O19 Eu2 -178.6(12) . .
C28 C29 C30 C31 6(3) . .
C29 C30 C31 C32 -9(3) . .
C29 C30 C31 C33 168(2) . .
C30 C31 C32 C27 5(3) . .
C30 C31 C32 O17 -177.0(16) . .
C30 C31 C33 N3 172(2) . .
C31 C32 O17 Cu2 21(2) . .
C31 C32 O17 Eu2 176.2(12) . .
C31 C33 N3 C34 174.8(19) . .
C31 C33 N3 Cu2 -13(3) . .
C32 C27 C28 C29 -4(3) . .
C32 C27 O19 C26 -171.2(11) . .
C32 C27 O19 Eu2 5.4(15) . .
C32 C31 C33 N3 -11(3) . .
C33 C31 C32 C27 -171.7(17) . .
C33 C31 C32 O17 7(3) . .
C34 C35 C36 N4 80.8(17) . .
C35 C34 N3 C33 154.5(18) . .
C35 C34 N3 Cu2 -18(2) . .
C35 C36 N4 C37 143.5(14) . .
C35 C36 N4 Cu2 -32.4(16) . .
C37 C38 C39 C40 -177.1(14) . .
C37 C38 C43 C42 175.8(13) . .
C37 C38 C43 O18 -2(2) . .
C38 C37 N4 C36 -177.3(14) . .
C38 C37 N4 Cu2 -2(2) . .
C38 C39 C40 C41 0(2) . .
C38 C43 O18 Cu2 -12.4(18) . .
C38 C43 O18 Eu2 -162.7(9) . .
C39 C38 C43 C42 -1.1(19) . .
C39 C38 C43 O18 -178.6(12) . .
C39 C40 C41 C42 1(2) . .
C40 C41 C42 C43 -2.1(19) . .
C40 C41 C42 O20 173.2(12) . .
C41 C42 C43 C38 2.2(19) . .
C41 C42 C43 O18 179.8(11) . .
C41 C42 O20 C44 -8.0(18) . .
C41 C42 O20 Eu2 162.1(10) . .
C42 C43 O18 Cu2 170.1(9) . .
C42 C43 O18 Eu2 19.8(15) . .
C43 C38 C39 C40 0(2) . .
C43 C42 O20 C44 167.5(11) . .
C43 C42 O20 Eu2 -22.3(13) . .
C46 C47 C48 C49 5(3) . .
C46 C51 O22 Cu3 156.4(10) . .
C46 C51 O22 Eu3 9.3(17) . .
C47 C46 C51 C50 4(2) . .
C47 C46 C51 O22 -177.1(12) . .
C47 C46 O24 C45 -11(2) . .
C47 C46 O24 Eu3 166.8(12) . .
C47 C48 C49 C50 -3(3) . .
C48 C49 C50 C51 2(2) . .
C48 C49 C50 C52 -173.5(16) . .
C49 C50 C51 C46 -2(2) . .
C49 C50 C51 O22 178.6(12) . .
C49 C50 C52 N5 -169.0(14) . .
C50 C51 O22 Cu3 -24.3(17) . .
C50 C51 O22 Eu3 -171.5(9) . .
C50 C52 N5 C53 -179.3(13) . .
C50 C52 N5 Cu3 6(2) . .
C51 C46 C47 C48 -5(2) . .
C51 C46 O24 C45 164.9(11) . .
C51 C46 O24 Eu3 -17.4(15) . .
C51 C50 C52 N5 16(2) . .
C52 C50 C51 C46 172.8(14) . .
C52 C50 C51 O22 -6(2) . .
C53 C54 C55 N6 63(3) . .
C54 C53 N5 C52 -121(2) . .
C54 C53 N5 Cu3 54(2) . .
C54 C55 N6 C56 127(2) . .
C54 C55 N6 Cu3 -52(2) . .
C56 C57 C58 C59 172.2(17) . .
C56 C57 C62 C61 -169.4(14) . .
C56 C57 C62 O21 6(2) . .
C57 C56 N6 C55 170.1(18) . .
C57 C56 N6 Cu3 -11(3) . .
C57 C58 C59 C60 0(3) . .
C57 C62 O21 Cu3 21.0(18) . .
C57 C62 O21 Eu3 162.6(10) . .
C58 C57 C62 C61 4(2) . .
C58 C57 C62 O21 179.3(13) . .
C58 C59 C60 C61 -1(3) . .
C59 C60 C61 C62 5(2) . .
C59 C60 C61 O23 -175.8(14) . .
C60 C61 C62 C57 -6(2) . .
C60 C61 C62 O21 178.6(13) . .
C60 C61 O23 C63 2(2) . .
C60 C61 O23 Eu3 -158.8(12) . .
C61 C62 O21 Cu3 -163.9(9) . .
C61 C62 O21 Eu3 -22.3(16) . .
C62 C57 C58 C59 -1(3) . .
C62 C61 O23 C63 -178.5(14) . .
C62 C61 O23 Eu3 20.9(14) . .
C65 C64 O25 Eu1 -156.1(11) . .
C65 C64 O26 Cu1 165.0(10) . .
C67 C66 O27 Eu2 162.1(10) . .
C67 C66 O28 Cu2 -170.0(9) . .
C69 C68 O29 Eu3 172.2(16) . .
C69 C68 O30 Cu3 -178.0(16) . .
Eu1 C7 O2 Cu1 131.2(11) . .
Eu1 C22 C23 Eu3 168.3(3) . .
Eu1 C22 C23 O10 -10.6(9) . .
Eu1 C22 C23 O12 170.1(12) . .
Eu1 C22 O11 Eu3 -136(4) . .
Eu1 C23 Eu3 C24 7.5(11) . 2_755
Eu1 C23 Eu3 C25 39.1(11) . 2_755
Eu1 C23 Eu3 O11 27.7(8) . .
Eu1 C23 Eu3 O12 -157.7(17) . .
Eu1 C23 Eu3 O15 61.9(10) . .
Eu1 C23 Eu3 O16 -15.0(11) . .
Eu1 C23 Eu3 O21 175.8(9) . .
Eu1 C23 Eu3 O22 -118.3(9) . .
Eu1 C23 Eu3 O23 115.6(10) . .
Eu1 C23 Eu3 O24 -60.9(9) . .
Eu1 C23 Eu3 O29 -156.3(11) . .
Eu1 C23 O12 Eu3 145(2) . .
Eu2 C24 C25 Eu3 -167.0(3) . 2_755
Eu2 C24 C25 O14 10.3(9) . .
Eu2 C24 C25 O15 -168.2(10) . 2_755
Eu3 C22 C23 Eu1 -168.3(3) . .
Eu3 C22 C23 O10 -179.0(11) . .
Eu3 C22 C23 O12 1.8(10) . .
Eu3 C22 Eu1 C7 33.5(12) . .
Eu3 C22 Eu1 C23 22.2(7) . .
Eu3 C22 Eu1 O1 174.9(7) . .
Eu3 C22 Eu1 O2 70.4(11) . .
Eu3 C22 Eu1 O3 -134.6(8) . .
Eu3 C22 Eu1 O4 1.3(9) . .
Eu3 C22 Eu1 O5 -79.2(9) . .
Eu3 C22 Eu1 O6 -61.8(8) . .
Eu3 C22 Eu1 O9 -165.1(15) . .
Eu3 C22 Eu1 O10 28.9(7) . .
Eu3 C22 Eu1 O25 114.2(8) . .
Eu3 C22 O9 Eu1 147(3) . .
Eu3 C23 Eu1 C7 162.3(9) . .
Eu3 C23 Eu1 C22 -24.7(7) . .
Eu3 C23 Eu1 O1 -70.4(12) . .
Eu3 C23 Eu1 O2 -174.1(8) . .
Eu3 C23 Eu1 O3 0.4(10) . .
Eu3 C23 Eu1 O4 135.6(10) . .
Eu3 C23 Eu1 O5 81.7(10) . .
Eu3 C23 Eu1 O6 60.7(9) . .
Eu3 C23 Eu1 O9 -28.0(8) . .
Eu3 C23 Eu1 O10 169.7(16) . .
Eu3 C23 Eu1 O25 -107.5(10) . .
Eu3 C23 O10 Eu1 -160(3) . .
Eu3 C24 C25 Eu2 167.0(3) 2_755 .
Eu3 C24 C25 O14 177.3(10) 2_755 .
Eu3 C24 C25 O15 -1.2(9) 2_755 2_755
Eu3 C24 Eu2 C25 -27.0(7) 2_755 .
Eu3 C24 Eu2 O7 -174.5(9) 2_755 .
Eu3 C24 Eu2 O8 118.7(9) 2_755 .
Eu3 C24 Eu2 O13 164.4(16) 2_755 .
Eu3 C24 Eu2 O14 -33.2(8) 2_755 .
Eu3 C24 Eu2 O17 -69.1(9) 2_755 .
Eu3 C24 Eu2 O18 6.8(10) 2_755 .
Eu3 C24 Eu2 O19 -110.4(9) 2_755 .
Eu3 C24 Eu2 O20 49.7(8) 2_755 .
Eu3 C24 Eu2 O27 112.3(11) 2_755 .
Eu3 C24 O13 Eu2 -149(3) 2_755 .
Eu3 C25 Eu2 C24 24.1(6) 2_755 .
Eu3 C25 Eu2 O7 62.0(8) 2_755 .
Eu3 C25 Eu2 O8 -12.3(8) 2_755 .
Eu3 C25 Eu2 O13 29.3(6) 2_755 .
Eu3 C25 Eu2 O14 -169.4(14) 2_755 .
Eu3 C25 Eu2 O17 169.2(7) 2_755 .
Eu3 C25 Eu2 O18 -125.0(8) 2_755 .
Eu3 C25 Eu2 O19 113.4(8) 2_755 .
Eu3 C25 Eu2 O20 -66.2(7) 2_755 .
Eu3 C25 Eu2 O27 -106.4(12) 2_755 .
Eu3 C25 O14 Eu2 153(3) 2_755 .
Eu3 Cu3 N5 C52 -29.3(15) . .
Eu3 Cu3 N5 C53 155.9(9) . .
Eu3 Cu3 N6 C55 -155.7(12) . .
Eu3 Cu3 N6 C56 25.5(18) . .
Eu3 Cu3 O21 C62 146.9(11) . .
Eu3 Cu3 O22 C51 -152.1(12) . .
Eu3 Cu3 O30 C68 0.0(13) . .
N1 C12 C13 C14 169.1(16) . .
N1 C12 C13 C18 -16(2) . .
N1 Cu1 N2 C8 132.3(15) . .
N1 Cu1 N2 C9 -38.7(13) . .
N1 Cu1 O1 C18 -37.1(10) . .
N1 Cu1 O1 Eu1 177.8(5) . .
N1 Cu1 O2 C7 -59(2) . .
N1 Cu1 O2 Eu1 79.2(18) . .
N1 Cu1 O26 C64 -127.1(12) . .
N2 C9 C10 C11 -63(2) . .
N2 Cu1 N1 C11 43.5(11) . .
N2 Cu1 N1 C12 -133.1(14) . .
N2 Cu1 O1 C18 58(2) . .
N2 Cu1 O1 Eu1 -87.3(17) . .
N2 Cu1 O2 C7 39.4(10) . .
N2 Cu1 O2 Eu1 177.6(5) . .
N2 Cu1 O26 C64 137.8(11) . .
N3 C34 C35 C36 -52(2) . .
N3 Cu2 N4 C36 -19.4(11) . .
N3 Cu2 N4 C37 165.1(13) . .
N3 Cu2 O17 C32 -32.4(10) . .
N3 Cu2 O17 Eu2 166.9(5) . .
N3 Cu2 O18 C43 -108(3) . .
N3 Cu2 O18 Eu2 47(3) . .
N3 Cu2 O28 C66 -134.7(10) . .
N4 C37 C38 C39 -173.8(14) . .
N4 C37 C38 C43 9(2) . .
N4 Cu2 N3 C33 -124.4(16) . .
N4 Cu2 N3 C34 47.9(14) . .
N4 Cu2 O17 C32 64.8(13) . .
N4 Cu2 O17 Eu2 -95.9(9) . .
N4 Cu2 O18 C43 14.8(10) . .
N4 Cu2 O18 Eu2 169.9(4) . .
N4 Cu2 O28 C66 130.7(9) . .
N5 C53 C54 C55 -66(3) . .
N5 Cu3 N6 C55 37.2(14) . .
N5 Cu3 N6 C56 -141.6(15) . .
N5 Cu3 O21 C62 82(2) . .
N5 Cu3 O21 Eu3 -65.4(19) . .
N5 Cu3 O22 C51 34.1(11) . .
N5 Cu3 O22 Eu3 -173.8(4) . .
N5 Cu3 O30 C68 130.7(14) . .
N6 C56 C57 C58 175.7(18) . .
N6 C56 C57 C62 -11(3) . .
N6 Cu3 N5 C52 138.1(13) . .
N6 Cu3 N5 C53 -36.7(12) . .
N6 Cu3 O21 C62 -31.9(10) . .
N6 Cu3 O21 Eu3 -178.8(5) . .
N6 Cu3 O22 C51 -67(2) . .
N6 Cu3 O22 Eu3 84.8(17) . .
N6 Cu3 O30 C68 -132.3(14) . .
O1 Cu1 N1 C11 -154.9(11) . .
O1 Cu1 N1 C12 28.5(14) . .
O1 Cu1 N2 C8 38(3) . .
O1 Cu1 N2 C9 -132.8(16) . .
O1 Cu1 O2 C7 -123.1(10) . .
O1 Cu1 O2 Eu1 15.2(3) . .
O1 Cu1 O26 C64 -38.6(11) . .
O1 Eu1 O2 C7 127.0(9) . .
O1 Eu1 O2 Cu1 -13.6(3) . .
O1 Eu1 O3 C17 -22.6(8) . .
O1 Eu1 O3 C19 163.7(10) . .
O1 Eu1 O4 C1 152.1(10) . .
O1 Eu1 O4 C2 -4.1(9) . .
O1 Eu1 O5 C20 140.5(9) . .
O1 Eu1 O6 C21 -38.4(9) . .
O1 Eu1 O9 C22 163.1(9) . .
O1 Eu1 O10 C23 -97.4(10) . .
O1 Eu1 O25 C64 22.4(14) . .
O2 C7 Eu1 C22 100.7(11) . .
O2 C7 Eu1 C23 106.7(9) . .
O2 C7 Eu1 O1 -48.7(9) . .
O2 C7 Eu1 O3 -93.9(9) . .
O2 C7 Eu1 O4 147.0(10) . .
O2 C7 Eu1 O5 -126.0(9) . .
O2 C7 Eu1 O6 -176.4(8) . .
O2 C7 Eu1 O9 77.4(17) . .
O2 C7 Eu1 O10 104.1(9) . .
O2 C7 Eu1 O25 24.9(9) . .
O2 Cu1 N1 C11 141.3(17) . .
O2 Cu1 N1 C12 -35(3) . .
O2 Cu1 N2 C8 -33.2(14) . .
O2 Cu1 N2 C9 155.8(13) . .
O2 Cu1 O1 C18 129.8(10) . .
O2 Cu1 O1 Eu1 -15.3(3) . .
O2 Cu1 O26 C64 46.9(11) . .
O2 Eu1 O1 C18 -132.5(9) . .
O2 Eu1 O1 Cu1 13.5(3) . .
O2 Eu1 O3 C17 5.5(9) . .
O2 Eu1 O3 C19 -168.2(9) . .
O2 Eu1 O4 C1 -176.9(11) . .
O2 Eu1 O4 C2 26.9(8) . .
O2 Eu1 O5 C20 -148.8(9) . .
O2 Eu1 O6 C21 54.4(9) . .
O2 Eu1 O9 C22 86.4(11) . .
O2 Eu1 O10 C23 -166.1(9) . .
O2 Eu1 O25 C64 -48.4(14) . .
O3 C17 C18 C13 172.8(11) . .
O3 C17 C18 O1 -2.2(17) . .
O3 Eu1 O1 C18 22.7(8) . .
O3 Eu1 O1 Cu1 168.6(4) . .
O3 Eu1 O2 C7 100.5(9) . .
O3 Eu1 O2 Cu1 -40.1(5) . .
O3 Eu1 O4 C1 71.4(11) . .
O3 Eu1 O4 C2 -84.8(9) . .
O3 Eu1 O5 C20 75.7(9) . .
O3 Eu1 O6 C21 -66.2(8) . .
O3 Eu1 O9 C22 -147.4(9) . .
O3 Eu1 O10 C23 13.4(10) . .
O3 Eu1 O25 C64 73.5(14) . .
O4 C2 C3 C4 178.1(14) . .
O4 C2 C7 C6 -175.7(11) . .
O4 C2 C7 Eu1 18.9(10) . .
O4 C2 C7 O2 3.9(18) . .
O4 Eu1 O1 C18 -103.2(8) . .
O4 Eu1 O1 Cu1 42.7(5) . .
O4 Eu1 O2 C7 -25.4(8) . .
O4 Eu1 O2 Cu1 -165.9(5) . .
O4 Eu1 O3 C17 87.5(9) . .
O4 Eu1 O3 C19 -86.2(10) . .
O4 Eu1 O5 C20 -84.2(9) . .
O4 Eu1 O6 C21 81.6(8) . .
O4 Eu1 O9 C22 -16.6(10) . .
O4 Eu1 O10 C23 142.9(9) . .
O4 Eu1 O25 C64 -97.6(14) . .
O5 C20 C21 O6 6.8(17) . .
O5 C20 C21 O8 -173.4(11) . .
O5 C20 O7 Eu2 166.9(10) . .
O5 Eu1 O1 C18 -51.3(8) . .
O5 Eu1 O1 Cu1 94.6(3) . .
O5 Eu1 O2 C7 48.2(9) . .
O5 Eu1 O2 Cu1 -92.3(4) . .
O5 Eu1 O3 C17 61.0(8) . .
O5 Eu1 O3 C19 -112.7(10) . .
O5 Eu1 O4 C1 97.8(11) . .
O5 Eu1 O4 C2 -58.4(8) . .
O5 Eu1 O6 C21 7.7(8) . .
O5 Eu1 O9 C22 -112.0(9) . .
O5 Eu1 O10 C23 110.3(9) . .
O5 Eu1 O25 C64 -8.0(17) . .
O6 C21 O8 Eu2 -175.1(9) . .
O6 Eu1 O1 C18 -7.7(9) . .
O6 Eu1 O1 Cu1 138.3(3) . .
O6 Eu1 O2 C7 4.4(10) . .
O6 Eu1 O2 Cu1 -136.1(3) . .
O6 Eu1 O3 C17 132.9(8) . .
O6 Eu1 O3 C19 -40.8(9) . .
O6 Eu1 O4 C1 26.4(10) . .
O6 Eu1 O4 C2 -129.8(9) . .
O6 Eu1 O5 C20 -3.7(8) . .
O6 Eu1 O9 C22 -70.7(9) . .
O6 Eu1 O10 C23 65.1(9) . .
O6 Eu1 O25 C64 162.6(13) . .
O7 C20 C21 O6 -178.5(11) . .
O7 C20 C21 O8 1.3(16) . .
O7 C20 O5 Eu1 -173.7(10) . .
O7 Eu2 O8 C21 -6.2(8) . .
O7 Eu2 O13 C24 -158.6(9) . .
O7 Eu2 O14 C25 62.9(9) . .
O7 Eu2 O17 C32 62.9(11) . .
O7 Eu2 O17 Cu2 -137.7(4) . .
O7 Eu2 O18 C43 -154.3(8) . .
O7 Eu2 O18 Cu2 49.5(7) . .
O7 Eu2 O19 C26 55.3(8) . .
O7 Eu2 O19 C27 -121.2(9) . .
O7 Eu2 O20 C42 171.6(7) . .
O7 Eu2 O20 C44 -19.7(11) . .
O7 Eu2 O27 C66 148.0(14) . .
O8 C21 O6 Eu1 169.9(9) . .
O8 Eu2 O7 C20 7.0(9) . .
O8 Eu2 O13 C24 131.6(9) . .
O8 Eu2 O14 C25 -27.3(10) . .
O8 Eu2 O17 C32 123.2(11) . .
O8 Eu2 O17 Cu2 -77.5(6) . .
O8 Eu2 O18 C43 -72.0(9) . .
O8 Eu2 O18 Cu2 131.8(3) . .
O8 Eu2 O19 C26 25.5(9) . .
O8 Eu2 O19 C27 -151.0(8) . .
O8 Eu2 O20 C42 153.0(9) . .
O8 Eu2 O20 C44 -38.3(9) . .
O8 Eu2 O27 C66 -142.2(15) . .
O9 C22 C23 Eu1 5.5(10) . .
O9 C22 C23 Eu3 173.8(12) . .
O9 C22 C23 O10 -5.1(17) . .
O9 C22 C23 O12 175.6(12) . .
O9 C22 Eu1 C7 -161.4(9) . .
O9 C22 Eu1 C23 -172.8(13) . .
O9 C22 Eu1 O1 -20.0(10) . .
O9 C22 Eu1 O2 -124.6(9) . .
O9 C22 Eu1 O3 30.4(9) . .
O9 C22 Eu1 O4 166.4(8) . .
O9 C22 Eu1 O5 85.8(10) . .
O9 C22 Eu1 O6 103.3(9) . .
O9 C22 Eu1 O10 -166.0(11) . .
O9 C22 Eu1 O25 -80.8(9) . .
O9 C22 O11 Eu3 -171.2(11) . .
O9 Eu1 O1 C18 77.0(8) . .
O9 Eu1 O1 Cu1 -137.0(3) . .
O9 Eu1 O2 C7 -146.1(8) . .
O9 Eu1 O2 Cu1 73.4(7) . .
O9 Eu1 O3 C17 -147.2(9) . .
O9 Eu1 O3 C19 39.1(9) . .
O9 Eu1 O4 C1 -28.2(11) . .
O9 Eu1 O4 C2 175.6(8) . .
O9 Eu1 O5 C20 40.0(10) . .
O9 Eu1 O6 C21 -139.4(9) . .
O9 Eu1 O10 C23 -14.0(8) . .
O9 Eu1 O25 C64 135.7(15) . .
O10 C23 Eu1 C7 -7.4(10) . .
O10 C23 Eu1 C22 165.6(13) . .
O10 C23 Eu1 O1 120.0(9) . .
O10 C23 Eu1 O2 16.2(10) . .
O10 C23 Eu1 O3 -169.3(8) . .
O10 C23 Eu1 O4 -34.1(9) . .
O10 C23 Eu1 O5 -88.0(9) . .
O10 C23 Eu1 O6 -109.0(9) . .
O10 C23 Eu1 O9 162.3(10) . .
O10 C23 Eu1 O25 82.8(9) . .
O10 C23 Eu3 C24 159(3) . 2_755
O10 C23 Eu3 C25 -169(3) . 2_755
O10 C23 Eu3 O11 179(4) . .
O10 C23 Eu3 O12 -6(3) . .
O10 C23 Eu3 O15 -146(3) . .
O10 C23 Eu3 O16 137(3) . .
O10 C23 Eu3 O21 -33(3) . .
O10 C23 Eu3 O22 33(3) . .
O10 C23 Eu3 O23 -93(3) . .
O10 C23 Eu3 O24 91(4) . .
O10 C23 Eu3 O29 -5(4) . .
O10 C23 O12 Eu3 178.2(9) . .
O10 Eu1 O1 C18 150.4(8) . .
O10 Eu1 O1 Cu1 -63.6(6) . .
O10 Eu1 O2 C7 -80.0(9) . .
O10 Eu1 O2 Cu1 139.5(3) . .
O10 Eu1 O3 C17 -173.9(8) . .
O10 Eu1 O3 C19 12.4(11) . .
O10 Eu1 O4 C1 -55.9(10) . .
O10 Eu1 O4 C2 147.9(9) . .
O10 Eu1 O5 C20 -52.1(10) . .
O10 Eu1 O6 C21 151.5(9) . .
O10 Eu1 O9 C22 11.2(9) . .
O10 Eu1 O25 C64 -155.7(15) . .
O11 C22 C23 Eu1 -172.8(11) . .
O11 C22 C23 Eu3 -4.5(9) . .
O11 C22 C23 O10 176.5(11) . .
O11 C22 C23 O12 -2.7(17) . .
O11 C22 Eu1 C7 157(4) . .
O11 C22 Eu1 C23 146(5) . .
O11 C22 Eu1 O1 -61(5) . .
O11 C22 Eu1 O2 -166(4) . .
O11 C22 Eu1 O3 -11(5) . .
O11 C22 Eu1 O4 125(5) . .
O11 C22 Eu1 O5 44(5) . .
O11 C22 Eu1 O6 62(5) . .
O11 C22 Eu1 O9 -41(4) . .
O11 C22 Eu1 O10 153(5) . .
O11 C22 Eu1 O25 -122(5) . .
O11 C22 O9 Eu1 170.2(10) . .
O11 Eu3 O12 C23 4.3(9) . .
O11 Eu3 O15 C25 -79.9(8) . 2_755
O11 Eu3 O16 C24 72.8(9) . 2_755
O11 Eu3 O21 C62 -11.8(11) . .
O11 Eu3 O21 Cu3 136.4(4) . .
O11 Eu3 O22 C51 16.5(10) . .
O11 Eu3 O22 Cu3 -137.7(3) . .
O11 Eu3 O23 C61 130.7(9) . .
O11 Eu3 O23 C63 -27.5(11) . .
O11 Eu3 O24 C45 36.2(9) . .
O11 Eu3 O24 C46 -141.1(9) . .
O11 Eu3 O29 C68 -173.6(17) . .
O12 C23 Eu1 C7 36(3) . .
O12 C23 Eu1 C22 -151(3) . .
O12 C23 Eu1 O1 163(2) . .
O12 C23 Eu1 O2 60(3) . .
O12 C23 Eu1 O3 -126(3) . .
O12 C23 Eu1 O4 9(3) . .
O12 C23 Eu1 O5 -44(3) . .
O12 C23 Eu1 O6 -66(3) . .
O12 C23 Eu1 O9 -154(3) . .
O12 C23 Eu1 O10 44(2) . .
O12 C23 Eu1 O25 126(3) . .
O12 C23 Eu3 C24 165.2(9) . 2_755
O12 C23 Eu3 C25 -163.2(9) . 2_755
O12 C23 Eu3 O11 -174.6(11) . .
O12 C23 Eu3 O15 -140.4(9) . .
O12 C23 Eu3 O16 142.7(9) . .
O12 C23 Eu3 O21 -26.5(10) . .
O12 C23 Eu3 O22 39.4(10) . .
O12 C23 Eu3 O23 -86.7(10) . .
O12 C23 Eu3 O24 96.8(10) . .
O12 C23 Eu3 O29 1(2) . .
O12 C23 O10 Eu1 -165.0(10) . .
O12 Eu3 O11 C22 -6.1(9) . .
O12 Eu3 O15 C25 -121.6(8) . 2_755
O12 Eu3 O16 C24 118.9(8) . 2_755
O12 Eu3 O21 C62 -51.6(9) . .
O12 Eu3 O21 Cu3 96.6(4) . .
O12 Eu3 O22 C51 61.2(9) . .
O12 Eu3 O22 Cu3 -93.0(4) . .
O12 Eu3 O23 C61 60.3(8) . .
O12 Eu3 O23 C63 -97.9(12) . .
O12 Eu3 O24 C45 107.3(9) . .
O12 Eu3 O24 C46 -70.1(9) . .
O12 Eu3 O29 C68 13(2) . .
O13 C24 C25 Eu2 -8.4(9) . .
O13 C24 C25 Eu3 -175.3(11) . 2_755
O13 C24 C25 O14 1.9(16) . .
O13 C24 C25 O15 -176.5(10) . 2_755
O13 C24 Eu2 C25 168.5(12) . .
O13 C24 Eu2 O7 21.1(9) . .
O13 C24 Eu2 O8 -45.7(9) . .
O13 C24 Eu2 O14 162.4(10) . .
O13 C24 Eu2 O17 126.5(8) . .
O13 C24 Eu2 O18 -157.6(8) . .
O13 C24 Eu2 O19 85.2(9) . .
O13 C24 Eu2 O20 -114.7(9) . .
O13 C24 Eu2 O27 -52.1(13) . .
O13 Eu2 O7 C20 -68.8(9) . .
O13 Eu2 O8 C21 77.9(9) . .
O13 Eu2 O14 C25 15.0(8) . .
O13 Eu2 O17 C32 -19.4(12) . .
O13 Eu2 O17 Cu2 140.0(3) . .
O13 Eu2 O18 C43 13.3(10) . .
O13 Eu2 O18 Cu2 -142.9(3) . .
O13 Eu2 O19 C26 -27.8(8) . .
O13 Eu2 O19 C27 155.6(9) . .
O13 Eu2 O20 C42 -130.7(8) . .
O13 Eu2 O20 C44 38.0(10) . .
O13 Eu2 O27 C66 -162.1(13) . .
O14 C25 Eu2 C24 -166.5(12) . .
O14 C25 Eu2 O7 -128.6(9) . .
O14 C25 Eu2 O8 157.1(8) . .
O14 C25 Eu2 O13 -161.3(10) . .
O14 C25 Eu2 O17 -21.4(9) . .
O14 C25 Eu2 O18 44.4(9) . .
O14 C25 Eu2 O19 -77.2(9) . .
O14 C25 Eu2 O20 103.2(9) . .
O14 C25 Eu2 O27 63.0(13) . .
O14 Eu2 O7 C20 -112.7(9) . .
O14 Eu2 O8 C21 117.9(8) . .
O14 Eu2 O13 C24 -14.0(8) . .
O14 Eu2 O17 C32 -66.7(11) . .
O14 Eu2 O17 Cu2 92.6(4) . .
O14 Eu2 O18 C43 52.1(9) . .
O14 Eu2 O18 Cu2 -104.1(4) . .
O14 Eu2 O19 C26 -97.0(8) . .
O14 Eu2 O19 C27 86.5(9) . .
O14 Eu2 O20 C42 -61.6(8) . .
O14 Eu2 O20 C44 107.2(10) . .
O14 Eu2 O27 C66 -7.8(17) . .
O15 C25 Eu2 C24 138(3) 2_755 .
O15 C25 Eu2 O7 176(3) 2_755 .
O15 C25 Eu2 O8 102(3) 2_755 .
O15 C25 Eu2 O13 143(3) 2_755 .
O15 C25 Eu2 O14 -56(3) 2_755 .
O15 C25 Eu2 O17 -77(3) 2_755 .
O15 C25 Eu2 O18 -11(3) 2_755 .
O15 C25 Eu2 O19 -133(3) 2_755 .
O15 C25 Eu2 O20 48(3) 2_755 .
O15 C25 Eu2 O27 7(3) 2_755 .
O15 C25 O14 Eu2 163.6(9) 2_755 .
O15 Eu3 O11 C22 -152.6(10) . .
O15 Eu3 O12 C23 48.8(11) . .
O15 Eu3 O16 C24 -6.1(8) . 2_755
O15 Eu3 O21 C62 76.4(9) . .
O15 Eu3 O21 Cu3 -135.4(4) . .
O15 Eu3 O22 C51 -132.1(9) . .
O15 Eu3 O22 Cu3 73.6(6) . .
O15 Eu3 O23 C61 -149.1(9) . .
O15 Eu3 O23 C63 52.7(11) . .
O15 Eu3 O24 C45 -18.7(10) . .
O15 Eu3 O24 C46 164.0(8) . .
O15 Eu3 O29 C68 156.8(19) . .
O16 C24 C25 Eu2 171.9(10) 2_755 .
O16 C24 C25 Eu3 5.0(9) 2_755 2_755
O16 C24 C25 O14 -177.8(10) 2_755 .
O16 C24 C25 O15 3.8(16) 2_755 2_755
O16 C24 Eu2 C25 -153(3) 2_755 .
O16 C24 Eu2 O7 59(3) 2_755 .
O16 C24 Eu2 O8 -7(3) 2_755 .
O16 C24 Eu2 O13 38(3) 2_755 .
O16 C24 Eu2 O14 -159(3) 2_755 .
O16 C24 Eu2 O17 165(3) 2_755 .
O16 C24 Eu2 O18 -119(3) 2_755 .
O16 C24 Eu2 O19 124(3) 2_755 .
O16 C24 Eu2 O20 -76(3) 2_755 .
O16 C24 Eu2 O27 -14(4) 2_755 .
O16 C24 O13 Eu2 -167.8(9) 2_755 .
O16 Eu3 O11 C22 137.4(9) . .
O16 Eu3 O12 C23 -46.0(11) . .
O16 Eu3 O15 C25 3.8(8) . 2_755
O16 Eu3 O21 C62 156.9(9) . .
O16 Eu3 O21 Cu3 -54.9(7) . .
O16 Eu3 O22 C51 -68.3(9) . .
O16 Eu3 O22 Cu3 137.5(3) . .
O16 Eu3 O23 C61 -171.8(8) . .
O16 Eu3 O23 C63 30.0(13) . .
O16 Eu3 O24 C45 -49.0(9) . .
O16 Eu3 O24 C46 133.6(9) . .
O16 Eu3 O29 C68 -132.6(19) . .
O17 Cu2 N3 C33 27.8(16) . .
O17 Cu2 N3 C34 -159.8(13) . .
O17 Cu2 N4 C36 -115.9(12) . .
O17 Cu2 N4 C37 68.6(16) . .
O17 Cu2 O18 C43 -137.8(10) . .
O17 Cu2 O18 Eu2 17.2(4) . .
O17 Cu2 O28 C66 -44.0(10) . .
O17 Eu2 O7 C20 158.9(9) . .
O17 Eu2 O8 C21 -74.4(11) . .
O17 Eu2 O13 C24 -67.1(9) . .
O17 Eu2 O14 C25 158.9(9) . .
O17 Eu2 O18 C43 140.6(9) . .
O17 Eu2 O18 Cu2 -15.6(3) . .
O17 Eu2 O19 C26 171.0(9) . .
O17 Eu2 O19 C27 -5.5(8) . .
O17 Eu2 O20 C42 3.0(9) . .
O17 Eu2 O20 C44 171.7(9) . .
O17 Eu2 O27 C66 45.7(14) . .
O18 Cu2 N3 C33 -2(4) . .
O18 Cu2 N3 C34 170(3) . .
O18 Cu2 N4 C36 167.7(10) . .
O18 Cu2 N4 C37 -7.7(12) . .
O18 Cu2 O17 C32 143.3(10) . .
O18 Cu2 O17 Eu2 -17.4(3) . .
O18 Cu2 O28 C66 38.6(9) . .
O18 Eu2 O7 C20 101.6(10) . .
O18 Eu2 O8 C21 -154.4(8) . .
O18 Eu2 O13 C24 27.6(10) . .
O18 Eu2 O14 C25 -133.8(9) . .
O18 Eu2 O17 C32 -143.9(11) . .
O18 Eu2 O17 Cu2 15.4(3) . .
O18 Eu2 O19 C26 -156.9(8) . .
O18 Eu2 O19 C27 26.6(9) . .
O18 Eu2 O20 C42 22.3(7) . .
O18 Eu2 O20 C44 -169.0(11) . .
O18 Eu2 O27 C66 -22.9(14) . .
O19 C27 C28 C29 -179.9(16) . .
O19 C27 C32 C31 177.5(14) . .
O19 C27 C32 O17 -0.9(19) . .
O19 Eu2 O7 C20 -147.9(9) . .
O19 Eu2 O8 C21 23.4(10) . .
O19 Eu2 O13 C24 -89.8(9) . .
O19 Eu2 O14 C25 96.9(9) . .
O19 Eu2 O17 C32 5.9(10) . .
O19 Eu2 O17 Cu2 165.3(5) . .
O19 Eu2 O18 C43 110.0(9) . .
O19 Eu2 O18 Cu2 -46.2(4) . .
O19 Eu2 O20 C42 -82.5(9) . .
O19 Eu2 O20 C44 86.2(10) . .
O19 Eu2 O27 C66 93.0(14) . .
O20 C42 C43 C38 -173.6(11) . .
O20 C42 C43 O18 4.0(17) . .
O20 Eu2 O7 C20 -11.8(11) . .
O20 Eu2 O8 C21 159.5(9) . .
O20 Eu2 O13 C24 59.5(9) . .
O20 Eu2 O14 C25 -68.7(8) . .
O20 Eu2 O17 C32 -125.3(11) . .
O20 Eu2 O17 Cu2 34.1(5) . .
O20 Eu2 O18 C43 -22.3(8) . .
O20 Eu2 O18 Cu2 -178.5(5) . .
O20 Eu2 O19 C26 -76.3(9) . .
O20 Eu2 O19 C27 107.2(9) . .
O20 Eu2 O27 C66 -78.7(14) . .
O21 Cu3 N5 C52 25(3) . .
O21 Cu3 N5 C53 -149.6(16) . .
O21 Cu3 N6 C55 -154.6(14) . .
O21 Cu3 N6 C56 26.7(15) . .
O21 Cu3 O22 C51 -136.3(11) . .
O21 Cu3 O22 Eu3 15.8(3) . .
O21 Cu3 O30 C68 -41.5(14) . .
O21 Eu3 O11 C22 -48.4(10) . .
O21 Eu3 O12 C23 152.5(10) . .
O21 Eu3 O15 C25 151.4(8) . 2_755
O21 Eu3 O16 C24 -98.5(10) . 2_755
O21 Eu3 O22 C51 140.4(9) . .
O21 Eu3 O22 Cu3 -13.9(3) . .
O21 Eu3 O23 C61 -22.5(8) . .
O21 Eu3 O23 C63 179.3(12) . .
O21 Eu3 O24 C45 163.9(9) . .
O21 Eu3 O24 C46 -13.4(10) . .
O21 Eu3 O29 C68 40.9(18) . .
O22 Cu3 N5 C52 -23.7(12) . .
O22 Cu3 N5 C53 161.5(10) . .
O22 Cu3 N6 C55 137.4(17) . .
O22 Cu3 N6 C56 -41(3) . .
O22 Cu3 O21 C62 130.9(10) . .
O22 Cu3 O21 Eu3 -16.0(3) . .
O22 Cu3 O30 C68 42.2(14) . .
O22 Eu3 O11 C22 42.1(10) . .
O22 Eu3 O12 C23 -139.4(10) . .
O22 Eu3 O15 C25 75.6(10) . 2_755
O22 Eu3 O16 C24 -158.8(8) . 2_755
O22 Eu3 O21 C62 -133.9(10) . .
O22 Eu3 O21 Cu3 14.3(3) . .
O22 Eu3 O23 C61 3.0(9) . .
O22 Eu3 O23 C63 -155.2(11) . .
O22 Eu3 O24 C45 -166.9(10) . .
O22 Eu3 O24 C46 15.8(8) . .
O22 Eu3 O29 C68 -27.4(18) . .
O23 C61 C62 C57 174.5(12) . .
O23 C61 C62 O21 -1.1(18) . .
O23 Eu3 O11 C22 -80.6(9) . .
O23 Eu3 O12 C23 85.9(10) . .
O23 Eu3 O15 C25 -158.9(9) . 2_755
O23 Eu3 O16 C24 16.8(10) . 2_755
O23 Eu3 O21 C62 23.3(9) . .
O23 Eu3 O21 Cu3 171.5(5) . .
O23 Eu3 O22 C51 115.6(9) . .
O23 Eu3 O22 Cu3 -38.7(5) . .
O23 Eu3 O24 C45 81.3(10) . .
O23 Eu3 O24 C46 -96.0(9) . .
O23 Eu3 O29 C68 94.9(19) . .
O24 C46 C47 C48 170.3(16) . .
O24 C46 C51 C50 -172.6(12) . .
O24 C46 C51 O22 6.6(19) . .
O24 Eu3 O11 C22 68.6(9) . .
O24 Eu3 O12 C23 -75.1(10) . .
O24 Eu3 O15 C25 -26.2(10) . 2_755
O24 Eu3 O16 C24 148.7(9) . 2_755
O24 Eu3 O21 C62 -105.8(9) . .
O24 Eu3 O21 Cu3 42.4(5) . .
O24 Eu3 O22 C51 -12.4(8) . .
O24 Eu3 O22 Cu3 -166.7(4) . .
O24 Eu3 O23 C61 86.2(9) . .
O24 Eu3 O23 C63 -72.0(12) . .
O24 Eu3 O29 C68 -77.0(19) . .
O25 C64 O26 Cu1 -14(2) . .
O25 Eu1 O1 C18 146.3(9) . .
O25 Eu1 O1 Cu1 -67.7(4) . .
O25 Eu1 O2 C7 -154.5(9) . .
O25 Eu1 O2 Cu1 65.0(4) . .
O25 Eu1 O3 C17 -81.2(8) . .
O25 Eu1 O3 C19 105.1(9) . .
O25 Eu1 O4 C1 -120.3(10) . .
O25 Eu1 O4 C2 83.5(9) . .
O25 Eu1 O5 C20 170.8(8) . .
O25 Eu1 O6 C21 -166.5(8) . .
O25 Eu1 O9 C22 94.8(9) . .
O25 Eu1 O10 C23 -93.4(9) . .
O26 C64 O25 Eu1 22(2) . .
O26 Cu1 N1 C11 -63.0(11) . .
O26 Cu1 N1 C12 120.4(14) . .
O26 Cu1 N2 C8 -130.5(14) . .
O26 Cu1 N2 C9 58.6(13) . .
O26 Cu1 O1 C18 -133.1(10) . .
O26 Cu1 O1 Eu1 81.8(4) . .
O26 Cu1 O2 C7 145.4(9) . .
O26 Cu1 O2 Eu1 -76.4(4) . .
O27 C66 O28 Cu2 12.4(18) . .
O27 Eu2 O7 C20 83.7(9) . .
O27 Eu2 O8 C21 -90.0(9) . .
O27 Eu2 O13 C24 151.6(8) . .
O27 Eu2 O14 C25 -148.8(8) . .
O27 Eu2 O17 C32 138.5(11) . .
O27 Eu2 O17 Cu2 -62.2(4) . .
O27 Eu2 O18 C43 -136.0(9) . .
O27 Eu2 O18 Cu2 67.8(4) . .
O27 Eu2 O19 C26 116.0(8) . .
O27 Eu2 O19 C27 -60.5(9) . .
O27 Eu2 O20 C42 86.5(8) . .
O27 Eu2 O20 C44 -104.8(10) . .
O28 C66 O27 Eu2 -20(2) . .
O28 Cu2 N3 C33 126.9(16) . .
O28 Cu2 N3 C34 -60.8(14) . .
O28 Cu2 N4 C36 75.2(11) . .
O28 Cu2 N4 C37 -100.2(12) . .
O28 Cu2 O17 C32 -125.9(10) . .
O28 Cu2 O17 Eu2 73.4(4) . .
O28 Cu2 O18 C43 123.3(10) . .
O28 Cu2 O18 Eu2 -81.6(4) . .
O29 C68 O30 Cu3 4(3) . .
O29 Eu3 O11 C22 177.7(9) . .
O29 Eu3 O12 C23 -179.4(9) . .
O29 Eu3 O15 C25 84.1(8) . 2_755
O29 Eu3 O16 C24 -86.1(9) . 2_755
O29 Eu3 O21 C62 144.4(10) . .
O29 Eu3 O21 Cu3 -67.4(4) . .
O29 Eu3 O22 C51 -140.6(9) . .
O29 Eu3 O22 Cu3 65.1(4) . .
O29 Eu3 O23 C61 -83.2(9) . .
O29 Eu3 O23 C63 118.6(11) . .
O29 Eu3 O24 C45 -109.7(9) . .
O29 Eu3 O24 C46 73.0(9) . .
O30 C68 O29 Eu3 -10(3) . .
O30 Cu3 N5 C52 -117.2(13) . .
O30 Cu3 N5 C53 68.0(11) . .
O30 Cu3 N6 C55 -60.1(14) . .
O30 Cu3 N6 C56 121.2(15) . .
O30 Cu3 O21 C62 -135.9(9) . .
O30 Cu3 O21 Eu3 77.2(4) . .
O30 Cu3 O22 C51 129.7(11) . .
O30 Cu3 O22 Eu3 -78.2(4) . .

loop_
_smtbx_masks_void_nr
_smtbx_masks_void_average_x
_smtbx_masks_void_average_y
_smtbx_masks_void_average_z
_smtbx_masks_void_volume
_smtbx_masks_void_count_electrons
1 -0.045 0.296 0.624 21.8 0.0
2 0.500 0.500 -0.275 1304.1 381.6
3 0.045 0.704 0.376 21.8 0.0
